data_7059865
loop_
_publ_author_name
'Drescher, Wiebke'
'Borner, Corinna'
'Kleeberg, Christian'

_publ_section_title
;
 Stability and decomposition of copper(i) boryl complexes:
 [(IDipp)Cu--Bneop], [(IDipp*)Cu--Bneop] and copper clusters
;
_journal_issue 33
_journal_name_full 'New Journal of Chemistry'
_journal_page_first 14957
_journal_page_last 14964
_journal_paper_doi 10.1039/D0NJ03166F
_journal_volume 45
_journal_year 2021
_chemical_formula_moiety 'C162 H216 Cu55 N12'
_chemical_formula_sum 'C162 H216 Cu55 N12'
_chemical_formula_weight 5826.16
_space_group_crystal_system triclinic
_space_group_IT_number 2
_space_group_name_Hall '-P 1'
_space_group_name_H-M_alt 'P -1'
_atom_sites_solution_hydrogens geom
_atom_sites_solution_primary iterative
_atom_sites_solution_secondary difmap
_audit_creation_method SHELXL-2018/3
_audit_update_record
;
2020-06-05 deposited with the CCDC.	2020-07-28 downloaded from the CCDC.
;
_cell_angle_alpha 72.233(6)
_cell_angle_beta 61.343(6)
_cell_angle_gamma 82.045(6)
_cell_formula_units_Z 1
_cell_length_a 18.5018(11)
_cell_length_b 18.5259(12)
_cell_length_c 19.1587(12)
_cell_measurement_reflns_used 15150
_cell_measurement_temperature 100(2)
_cell_measurement_theta_max 75.62
_cell_measurement_theta_min 2.73
_cell_volume 5487.4(7)
_computing_cell_refinement
;
 CrysAlisPro 1.171.40.50a (Rigaku Oxford Diffraction, 2018)
;
_computing_data_collection
;
 CrysAlisPro 1.171.40.50a (Rigaku Oxford Diffraction, 2018)
;
_computing_data_reduction
;
 CrysAlisPro 1.171.40.50a (Rigaku Oxford Diffraction, 2018)
;
_computing_molecular_graphics
;
 K. Brandenburg, 2017, Diamond 4.4.1, Crystal Impact GbR, Bonn, Germany.
;
_computing_publication_material
;
 Olex2 (Dolomanov et al., J. Appl. Cryst., 2009, 42, 339-341)
;
_computing_structure_refinement
;
 SHELXL-2018/3 (G. M. Sheldrick, Acta Cryst., 2015, A71, 3--8)
;
_computing_structure_solution
;
 SHELXT (Ver. 2018/2) (G. M. Sheldrick, Acta Cryst., 2015, A71, 3--8)
;
_diffrn_ambient_environment N~2~
_diffrn_ambient_temperature 100(2)
_diffrn_detector 'CCD plate'
_diffrn_detector_type HyPix
_diffrn_measured_fraction_theta_full 0.981
_diffrn_measured_fraction_theta_max 0.981
_diffrn_measurement_device 'four-circle diffractometer'
_diffrn_measurement_device_type 'XtaLAB Synergy, Single source at home/near, HyPix'
_diffrn_measurement_method \w-scan
_diffrn_radiation_monochromator mirror
_diffrn_radiation_probe x-ray
_diffrn_radiation_type CuK\a
_diffrn_radiation_wavelength 1.54184
_diffrn_reflns_av_R_equivalents 0.0532
_diffrn_reflns_av_unetI/netI 0.0535
_diffrn_reflns_Laue_measured_fraction_full 0.981
_diffrn_reflns_Laue_measured_fraction_max 0.981
_diffrn_reflns_limit_h_max 22
_diffrn_reflns_limit_h_min -21
_diffrn_reflns_limit_k_max 21
_diffrn_reflns_limit_k_min -22
_diffrn_reflns_limit_l_max 22
_diffrn_reflns_limit_l_min -20
_diffrn_reflns_number 62742
_diffrn_reflns_point_group_measured_fraction_full 0.981
_diffrn_reflns_point_group_measured_fraction_max 0.981
_diffrn_reflns_theta_full 66.998
_diffrn_reflns_theta_max 66.998
_diffrn_reflns_theta_min 2.505
_diffrn_source 'micro-focus sealed X-ray tube'
_diffrn_source_type 'PhotonJet (Cu) X-ray Source'
_exptl_absorpt_coefficient_mu 5.788
_exptl_absorpt_correction_T_max 1.00000
_exptl_absorpt_correction_T_min 0.70836
_exptl_absorpt_correction_type multi-scan
_exptl_absorpt_process_details
;
 CrysAlisPro 1.171.40.50a (Rigaku Oxford Diffraction, 2019)
 Empirical absorption correction using spherical harmonics,
 implemented in SCALE3 ABSPACK scaling algorithm.
 
 Empirical correction (ABSPACK) includes:
     - Absorption correction using spherical harmonics
     - Frame scaling
;
_exptl_crystal_colour 'dark black'
_exptl_crystal_density_diffrn 1.763
_exptl_crystal_description prism
_exptl_crystal_F_000 2867
_exptl_crystal_size_max 0.08
_exptl_crystal_size_mid 0.04
_exptl_crystal_size_min 0.03
_refine_diff_density_max 1.709
_refine_diff_density_min -1.287
_refine_diff_density_rms 0.166
_refine_ls_extinction_method none
_refine_ls_goodness_of_fit_ref 1.061
_refine_ls_hydrogen_treatment constr
_refine_ls_matrix_type full
_refine_ls_number_parameters 1033
_refine_ls_number_reflns 19165
_refine_ls_number_restraints 0
_refine_ls_restrained_S_all 1.061
_refine_ls_R_factor_all 0.0847
_refine_ls_R_factor_gt 0.0619
_refine_ls_shift/su_max 0.001
_refine_ls_shift/su_mean 0.000
_refine_ls_structure_factor_coef Fsqd
_refine_ls_weighting_details 'w=1/[\s^2^(Fo^2^)+(0.1156P)^2^+7.3920P] where P=(Fo^2^+2Fc^2^)/3'
_refine_ls_weighting_scheme calc
_refine_ls_wR_factor_gt 0.1796
_refine_ls_wR_factor_ref 0.2022
_reflns_number_gt 13158
_reflns_number_total 19165
_reflns_threshold_expression 'I > 2\s(I)'
_cod_data_source_file d0nj03166f2.cif
_cod_data_source_block wo18ck
_cod_depositor_comments 'Adding full bibliography for 7059863--7059868.cif.'
_cod_database_code 7059865
_shelx_shelxl_version_number 2018/3
_shelx_space_group_comment
;
The symmetry employed for this shelxl refinement is uniquely defined
by the following loop, which should always be used as a source of
symmetry information in preference to the above space-group names.
They are only intended as comments.
;

loop_
_space_group_symop_operation_xyz
'x, y, z'
'-x, -y, -z'

loop_
_atom_site_label
_atom_site_type_symbol
_atom_site_fract_x
_atom_site_fract_y
_atom_site_fract_z
_atom_site_U_iso_or_equiv
_atom_site_adp_type
_atom_site_occupancy
_atom_site_site_symmetry_order
_atom_site_calc_flag
_atom_site_refinement_flags_posn
_atom_site_refinement_flags_adp
_atom_site_refinement_flags_occupancy
_atom_site_disorder_assembly
_atom_site_disorder_group
Cu1 Cu 0.51045(8) 0.73986(7) 0.54697(8) 0.0521(3) Uani 1 1 d . . . . .
Cu2 Cu 0.61499(7) 0.70806(6) 0.41217(7) 0.0437(3) Uani 1 1 d . . . . .
Cu3 Cu 0.62366(7) 0.64515(6) 0.55598(7) 0.0427(3) Uani 1 1 d . . . . .
Cu4 Cu 0.46843(7) 0.61613(6) 0.66812(7) 0.0427(3) Uani 1 1 d . . . . .
Cu5 Cu 0.37471(7) 0.67628(6) 0.60157(7) 0.0419(3) Uani 1 1 d . . . . .
Cu6 Cu 0.46207(7) 0.73217(6) 0.44768(7) 0.0424(3) Uani 1 1 d . . . . .
Cu7 Cu 0.50860(6) 0.61985(5) 0.52566(6) 0.0342(2) Uani 1 1 d . . . . .
Cu8 Cu 0.71588(8) 0.67638(7) 0.27985(8) 0.0552(3) Uani 1 1 d . . . . .
Cu9 Cu 0.72075(7) 0.60748(6) 0.41276(7) 0.0430(3) Uani 1 1 d . . . . .
Cu10 Cu 0.72537(8) 0.53463(7) 0.54882(8) 0.0517(3) Uani 1 1 d . . . . .
Cu11 Cu 0.57568(7) 0.51330(6) 0.66861(7) 0.0420(3) Uani 1 1 d . . . . .
Cu12 Cu 0.42888(8) 0.49301(7) 0.78006(7) 0.0506(3) Uani 1 1 d . . . . .
Cu13 Cu 0.33084(7) 0.55164(6) 0.71815(6) 0.0414(3) Uani 1 1 d . . . . .
Cu14 Cu 0.23797(7) 0.60883(7) 0.65337(7) 0.0493(3) Uani 1 1 d . . . . .
Cu15 Cu 0.31477(7) 0.67580(6) 0.49984(7) 0.0404(3) Uani 1 1 d . . . . .
Cu16 Cu 0.41435(8) 0.72196(7) 0.34501(8) 0.0514(3) Uani 1 1 d . . . . .
Cu17 Cu 0.56345(7) 0.70163(6) 0.31130(7) 0.0425(3) Uani 1 1 d . . . . .
Cu18 Cu 0.60895(6) 0.58826(5) 0.38549(6) 0.0340(2) Uani 1 1 d . . . . .
Cu19 Cu 0.61221(6) 0.52142(6) 0.52585(6) 0.0338(2) Uani 1 1 d . . . . .
Cu20 Cu 0.46137(6) 0.49375(6) 0.64333(6) 0.0334(2) Uani 1 1 d . . . . .
Cu21 Cu 0.36809(6) 0.55779(6) 0.57419(6) 0.0332(2) Uani 1 1 d . . . . .
Cu22 Cu 0.45352(6) 0.61243(5) 0.42496(6) 0.0330(2) Uani 1 1 d . . . . .
Cu23 Cu 0.500000 0.500000 0.500000 0.0275(3) Uani 1 2 d S . P . .
Cu24 Cu 0.65208(7) 0.59799(6) 0.23423(6) 0.0408(3) Uani 1 1 d . . . . .
Cu25 Cu 0.74102(7) 0.53176(7) 0.31251(7) 0.0431(3) Uani 1 1 d . . . . .
Cu26 Cu 0.74461(6) 0.46334(6) 0.44899(7) 0.0408(3) Uani 1 1 d . . . . .
Cu27 Cu 0.65705(7) 0.40758(6) 0.60251(7) 0.0431(3) Uani 1 1 d . . . . .
Cu28 Cu 0.50751(7) 0.38295(6) 0.71950(6) 0.0419(3) Uani 1 1 d . . . . .
N1 N 0.7397(4) 0.6884(4) 0.6084(4) 0.0424(14) Uani 1 1 d . . . . .
N2 N 0.6514(4) 0.7748(3) 0.6073(4) 0.0422(14) Uani 1 1 d . . . . .
C1 C 0.6735(5) 0.7052(4) 0.5915(4) 0.0362(15) Uani 1 1 d . . . . .
C2 C 0.6990(6) 0.7980(5) 0.6339(6) 0.055(2) Uani 1 1 d . . . . .
H2 H 0.694317 0.843603 0.648566 0.066 Uiso 1 1 calc R U . . .
C3 C 0.7536(7) 0.7424(5) 0.6347(6) 0.059(2) Uani 1 1 d . . . . .
H3 H 0.794967 0.741186 0.650919 0.071 Uiso 1 1 calc R U . . .
C4 C 0.5838(5) 0.8179(4) 0.5998(5) 0.0433(17) Uani 1 1 d . . . . .
C5 C 0.5931(5) 0.8589(5) 0.5216(5) 0.0502(19) Uani 1 1 d . . . . .
C6 C 0.5255(6) 0.8999(6) 0.5191(6) 0.065(3) Uani 1 1 d . . . . .
H6 H 0.528645 0.925525 0.466564 0.078 Uiso 1 1 calc R U . . .
C7 C 0.4551(7) 0.9055(6) 0.5877(6) 0.068(3) Uani 1 1 d . . . . .
H7 H 0.410513 0.934646 0.582624 0.081 Uiso 1 1 calc R U . . .
C8 C 0.4486(6) 0.8680(5) 0.6657(6) 0.060(2) Uani 1 1 d . . . . .
H8 H 0.400442 0.873673 0.713955 0.072 Uiso 1 1 calc R U . . .
C9 C 0.5111(6) 0.8230(5) 0.6730(5) 0.051(2) Uani 1 1 d . . . . .
C10 C 0.6746(5) 0.8611(5) 0.4436(5) 0.052(2) Uani 1 1 d . . . . .
H10 H 0.697738 0.808761 0.448097 0.063 Uiso 1 1 calc R U . . .
C11 C 0.6685(8) 0.8880(6) 0.3636(6) 0.073(3) Uani 1 1 d . . . . .
H11A H 0.723236 0.887726 0.316826 0.109 Uiso 1 1 calc R U . . .
H11B H 0.631497 0.854110 0.364635 0.109 Uiso 1 1 calc R U . . .
H11C H 0.646644 0.939609 0.357556 0.109 Uiso 1 1 calc R U . . .
C12 C 0.7358(7) 0.9133(6) 0.4373(7) 0.073(3) Uani 1 1 d . . . . .
H12A H 0.741161 0.897350 0.488338 0.109 Uiso 1 1 calc R U . . .
H12B H 0.789598 0.910621 0.390207 0.109 Uiso 1 1 calc R U . . .
H12C H 0.715894 0.965581 0.429452 0.109 Uiso 1 1 calc R U . . .
C13 C 0.5023(7) 0.7797(6) 0.7583(6) 0.069(3) Uani 1 1 d . . . . .
H13 H 0.551243 0.746451 0.752032 0.083 Uiso 1 1 calc R U . . .
C14 C 0.4236(10) 0.7309(7) 0.8098(7) 0.096(5) Uani 1 1 d . . . . .
H14A H 0.425552 0.694176 0.781381 0.144 Uiso 1 1 calc R U . . .
H14B H 0.419547 0.703753 0.864239 0.144 Uiso 1 1 calc R U . . .
H14C H 0.375550 0.763428 0.816721 0.144 Uiso 1 1 calc R U . . .
C15 C 0.4979(10) 0.8356(10) 0.8033(8) 0.112(6) Uani 1 1 d . . . . .
H15A H 0.492246 0.808125 0.858237 0.168 Uiso 1 1 calc R U . . .
H15B H 0.548379 0.866528 0.771754 0.168 Uiso 1 1 calc R U . . .
H15C H 0.450254 0.868551 0.809089 0.168 Uiso 1 1 calc R U . . .
C16 C 0.7884(4) 0.6208(4) 0.6022(5) 0.0390(16) Uani 1 1 d . . . . .
C17 C 0.7773(5) 0.5672(5) 0.6751(5) 0.0458(18) Uani 1 1 d . . . . .
C18 C 0.8278(5) 0.5046(5) 0.6694(6) 0.054(2) Uani 1 1 d . . . . .
H18 H 0.823819 0.467668 0.718050 0.064 Uiso 1 1 calc R U . . .
C19 C 0.8844(6) 0.4960(6) 0.5918(7) 0.061(2) Uani 1 1 d . . . . .
H19 H 0.917670 0.452013 0.587911 0.073 Uiso 1 1 calc R U . . .
C20 C 0.8927(6) 0.5494(6) 0.5218(6) 0.063(2) Uani 1 1 d . . . . .
H20 H 0.931138 0.541399 0.469795 0.076 Uiso 1 1 calc R U . . .
C21 C 0.8467(5) 0.6153(5) 0.5237(5) 0.0456(18) Uani 1 1 d . . . . .
C22 C 0.7139(6) 0.5721(6) 0.7604(5) 0.062(3) Uani 1 1 d . . . . .
H22 H 0.679539 0.617808 0.753625 0.075 Uiso 1 1 calc R U . . .
C23 C 0.6560(7) 0.5026(7) 0.8097(6) 0.077(3) Uani 1 1 d . . . . .
H23A H 0.616083 0.508450 0.864397 0.115 Uiso 1 1 calc R U . . .
H23B H 0.626657 0.498236 0.780010 0.115 Uiso 1 1 calc R U . . .
H23C H 0.688339 0.456742 0.816101 0.115 Uiso 1 1 calc R U . . .
C24 C 0.7528(8) 0.5815(7) 0.8118(6) 0.081(4) Uani 1 1 d . . . . .
H24A H 0.709268 0.584442 0.866424 0.121 Uiso 1 1 calc R U . . .
H24B H 0.787929 0.537934 0.818311 0.121 Uiso 1 1 calc R U . . .
H24C H 0.786093 0.628104 0.783724 0.121 Uiso 1 1 calc R U . . .
C25 C 0.8640(6) 0.6790(6) 0.4465(5) 0.058(2) Uani 1 1 d . . . . .
H25 H 0.809876 0.699420 0.449749 0.070 Uiso 1 1 calc R U . . .
C26 C 0.9118(7) 0.6561(7) 0.3668(6) 0.075(3) Uani 1 1 d . . . . .
H26A H 0.920453 0.700479 0.319734 0.113 Uiso 1 1 calc R U . . .
H26B H 0.965263 0.635674 0.362047 0.113 Uiso 1 1 calc R U . . .
H26C H 0.880690 0.617257 0.366945 0.113 Uiso 1 1 calc R U . . .
C27 C 0.9124(8) 0.7444(7) 0.4400(7) 0.085(4) Uani 1 1 d . . . . .
H27A H 0.922645 0.784798 0.389223 0.128 Uiso 1 1 calc R U . . .
H27B H 0.880200 0.764466 0.487995 0.128 Uiso 1 1 calc R U . . .
H27C H 0.965083 0.725457 0.438660 0.128 Uiso 1 1 calc R U . . .
N1A N 0.2336(4) 0.8127(4) 0.4359(4) 0.0478(16) Uani 1 1 d . . . . .
N2A N 0.1594(4) 0.7642(4) 0.5668(4) 0.0445(15) Uani 1 1 d . . . . .
C1A C 0.2311(5) 0.7523(5) 0.5021(5) 0.0465(18) Uani 1 1 d . . . . .
C2A C 0.1640(7) 0.8549(6) 0.4612(6) 0.075(3) Uani 1 1 d . . . . .
H2A H 0.151276 0.897950 0.426813 0.090 Uiso 1 1 calc R U . . .
C3A C 0.1175(6) 0.8261(6) 0.5408(7) 0.069(3) Uani 1 1 d . . . . .
H3A H 0.065341 0.844156 0.574237 0.082 Uiso 1 1 calc R U . . .
C4A C 0.2962(5) 0.8281(5) 0.3519(5) 0.050(2) Uani 1 1 d . . . . .
C5A C 0.2907(6) 0.7981(6) 0.2963(5) 0.055(2) Uani 1 1 d . . . . .
C6A C 0.3487(9) 0.8184(6) 0.2157(7) 0.080(3) Uani 1 1 d . . . . .
H6A H 0.349175 0.794920 0.177761 0.096 Uiso 1 1 calc R U . . .
C7A C 0.4063(8) 0.8724(7) 0.1892(7) 0.082(3) Uani 1 1 d . . . . .
H7A H 0.444759 0.888085 0.132177 0.098 Uiso 1 1 calc R U . . .
C8A C 0.4099(7) 0.9045(7) 0.2433(8) 0.084(4) Uani 1 1 d . . . . .
H8A H 0.450836 0.941927 0.222836 0.101 Uiso 1 1 calc R U . . .
C9A C 0.3563(6) 0.8842(6) 0.3252(5) 0.058(2) Uani 1 1 d . . . . .
C10A C 0.2266(9) 0.7338(9) 0.3274(8) 0.091(4) Uani 1 1 d . . . . .
H10A H 0.211917 0.705665 0.386127 0.109 Uiso 1 1 calc R U . . .
C11A C 0.2510(13) 0.6812(7) 0.2793(10) 0.136(8) Uani 1 1 d . . . . .
H11D H 0.298315 0.652320 0.282755 0.203 Uiso 1 1 calc R U . . .
H11E H 0.205199 0.646446 0.300601 0.203 Uiso 1 1 calc R U . . .
H11F H 0.266461 0.708783 0.221529 0.203 Uiso 1 1 calc R U . . .
C12A C 0.1515(12) 0.7813(14) 0.3240(16) 0.164(9) Uani 1 1 d . . . . .
H12D H 0.136223 0.816771 0.357650 0.246 Uiso 1 1 calc R U . . .
H12E H 0.166105 0.809629 0.266611 0.246 Uiso 1 1 calc R U . . .
H12F H 0.104843 0.747292 0.345683 0.246 Uiso 1 1 calc R U . . .
C13A C 0.3577(9) 0.9198(6) 0.3858(8) 0.082(4) Uani 1 1 d . . . . .
H13A H 0.327822 0.884808 0.442545 0.099 Uiso 1 1 calc R U . . .
C14A C 0.4417(11) 0.9298(7) 0.3703(11) 0.108(5) Uani 1 1 d . . . . .
H14D H 0.440033 0.952948 0.410673 0.162 Uiso 1 1 calc R U . . .
H14E H 0.468478 0.880328 0.375411 0.162 Uiso 1 1 calc R U . . .
H14F H 0.472915 0.962758 0.314293 0.162 Uiso 1 1 calc R U . . .
C15A C 0.3096(11) 0.9963(8) 0.3834(11) 0.110(5) Uani 1 1 d . . . . .
H15D H 0.253884 0.987075 0.394048 0.165 Uiso 1 1 calc R U . . .
H15E H 0.306453 1.017478 0.425790 0.165 Uiso 1 1 calc R U . . .
H15F H 0.338526 1.032181 0.328737 0.165 Uiso 1 1 calc R U . . .
C16A C 0.1237(5) 0.7189(5) 0.6508(5) 0.0422(17) Uani 1 1 d . . . . .
C17A C 0.1389(4) 0.7421(5) 0.7071(5) 0.0477(19) Uani 1 1 d . . . . .
C18A C 0.0954(6) 0.7049(6) 0.7899(6) 0.061(2) Uani 1 1 d . . . . .
H18A H 0.103976 0.718783 0.829158 0.073 Uiso 1 1 calc R U . . .
C19A C 0.0394(6) 0.6479(6) 0.8168(6) 0.060(2) Uani 1 1 d . . . . .
H19A H 0.010234 0.623167 0.874246 0.072 Uiso 1 1 calc R U . . .
C20A C 0.0253(6) 0.6266(5) 0.7617(5) 0.055(2) Uani 1 1 d . . . . .
H20A H -0.013317 0.587385 0.780868 0.067 Uiso 1 1 calc R U . . .
C21A C 0.0682(5) 0.6628(5) 0.6771(5) 0.0458(18) Uani 1 1 d . . . . .
C22A C 0.1993(7) 0.8049(6) 0.6755(7) 0.081(4) Uani 1 1 d . . . . .
H22A H 0.237995 0.809279 0.615837 0.097 Uiso 1 1 calc R U . . .
C23A C 0.2506(8) 0.7876(10) 0.7236(9) 0.115(6) Uani 1 1 d . . . . .
H23D H 0.289516 0.829366 0.701875 0.173 Uiso 1 1 calc R U . . .
H23E H 0.213461 0.782198 0.782481 0.173 Uiso 1 1 calc R U . . .
H23F H 0.280987 0.740454 0.716799 0.173 Uiso 1 1 calc R U . . .
C24A C 0.1508(13) 0.8825(9) 0.6823(13) 0.139(7) Uani 1 1 d . . . . .
H24D H 0.189911 0.923808 0.661731 0.209 Uiso 1 1 calc R U . . .
H24E H 0.121548 0.893033 0.649093 0.209 Uiso 1 1 calc R U . . .
H24F H 0.111025 0.878459 0.740242 0.209 Uiso 1 1 calc R U . . .
C25A C 0.0513(6) 0.6366(7) 0.6166(7) 0.066(3) Uani 1 1 d . . . . .
H25A H 0.099032 0.652816 0.560074 0.080 Uiso 1 1 calc R U . . .
C26A C 0.0405(8) 0.5523(8) 0.6391(9) 0.088(4) Uani 1 1 d . . . . .
H26D H 0.030065 0.539644 0.598634 0.132 Uiso 1 1 calc R U . . .
H26E H 0.090602 0.526927 0.639135 0.132 Uiso 1 1 calc R U . . .
H26F H -0.006297 0.535311 0.694304 0.132 Uiso 1 1 calc R U . . .
C27A C -0.0267(9) 0.6779(8) 0.6139(9) 0.092(4) Uani 1 1 d . . . . .
H27D H -0.018900 0.732814 0.599193 0.139 Uiso 1 1 calc R U . . .
H27E H -0.035843 0.665547 0.572564 0.139 Uiso 1 1 calc R U . . .
H27F H -0.074565 0.661533 0.668423 0.139 Uiso 1 1 calc R U . . .
N1B N 0.7761(4) 0.7048(4) 0.0796(4) 0.0460(15) Uani 1 1 d . . . . .
N2B N 0.7197(5) 0.6342(4) 0.0498(4) 0.0483(16) Uani 1 1 d . . . . .
C1B C 0.7184(5) 0.6473(4) 0.1164(4) 0.0392(16) Uani 1 1 d . . . . .
C2B C 0.8071(6) 0.7267(5) -0.0047(5) 0.061(2) Uani 1 1 d . . . . .
H2B H 0.846164 0.766153 -0.042502 0.073 Uiso 1 1 calc R U . . .
C3B C 0.7730(7) 0.6834(6) -0.0237(5) 0.066(3) Uani 1 1 d . . . . .
H3B H 0.782873 0.685378 -0.077729 0.079 Uiso 1 1 calc R U . . .
C4B C 0.8031(5) 0.7398(5) 0.1209(5) 0.0476(19) Uani 1 1 d . . . . .
C5B C 0.8673(6) 0.7062(6) 0.1383(5) 0.056(2) Uani 1 1 d . . . . .
C6B C 0.9014(7) 0.7462(9) 0.1663(6) 0.081(4) Uani 1 1 d . . . . .
H6B H 0.946270 0.725239 0.176723 0.098 Uiso 1 1 calc R U . . .
C7B C 0.8715(8) 0.8149(10) 0.1791(8) 0.095(4) Uani 1 1 d . . . . .
H7B H 0.894880 0.841105 0.199233 0.114 Uiso 1 1 calc R U . . .
C8B C 0.8062(9) 0.8469(7) 0.1626(7) 0.084(4) Uani 1 1 d . . . . .
H8B H 0.785390 0.894576 0.172595 0.101 Uiso 1 1 calc R U . . .
C9B C 0.7702(7) 0.8100(5) 0.1314(6) 0.060(2) Uani 1 1 d . . . . .
C10B C 0.9051(9) 0.6312(8) 0.1183(8) 0.090(4) Uani 1 1 d . . . . .
H10B H 0.861923 0.600697 0.122516 0.108 Uiso 1 1 calc R U . . .
C11B C 0.9395(8) 0.5844(8) 0.1767(7) 0.085(4) Uani 1 1 d . . . . .
H11G H 0.895158 0.572610 0.233788 0.127 Uiso 1 1 calc R U . . .
H11H H 0.962450 0.537203 0.161816 0.127 Uiso 1 1 calc R U . . .
H11I H 0.982861 0.613537 0.171794 0.127 Uiso 1 1 calc R U . . .
C12B C 0.9748(12) 0.6485(13) 0.0309(8) 0.187(13) Uani 1 1 d . . . . .
H12G H 0.953938 0.678528 -0.007459 0.280 Uiso 1 1 calc R U . . .
H12H H 1.017954 0.677328 0.026746 0.280 Uiso 1 1 calc R U . . .
H12I H 0.997543 0.600994 0.016768 0.280 Uiso 1 1 calc R U . . .
C13B C 0.7053(9) 0.8482(7) 0.1100(8) 0.086(4) Uani 1 1 d . . . . .
H13B H 0.677885 0.808797 0.104726 0.103 Uiso 1 1 calc R U . . .
C14B C 0.6386(8) 0.8834(7) 0.1762(8) 0.087(4) Uani 1 1 d . . . . .
H14G H 0.597542 0.907766 0.158274 0.130 Uiso 1 1 calc R U . . .
H14H H 0.611874 0.843642 0.228258 0.130 Uiso 1 1 calc R U . . .
H14I H 0.663619 0.921227 0.184539 0.130 Uiso 1 1 calc R U . . .
C15B C 0.7407(14) 0.9086(12) 0.0264(10) 0.202(14) Uani 1 1 d . . . . .
H15G H 0.695729 0.932636 0.014555 0.303 Uiso 1 1 calc R U . . .
H15H H 0.770629 0.947109 0.028392 0.303 Uiso 1 1 calc R U . . .
H15I H 0.778522 0.884803 -0.017158 0.303 Uiso 1 1 calc R U . . .
C16B C 0.6709(5) 0.5760(5) 0.0526(5) 0.0428(17) Uani 1 1 d . . . . .
C17B C 0.5988(6) 0.5977(6) 0.0472(6) 0.056(2) Uani 1 1 d . . . . .
C18B C 0.5573(6) 0.5429(8) 0.0447(6) 0.071(3) Uani 1 1 d . . . . .
H18B H 0.507714 0.555360 0.040600 0.085 Uiso 1 1 calc R U . . .
C19B C 0.5874(8) 0.4695(7) 0.0483(6) 0.075(3) Uani 1 1 d . . . . .
H19B H 0.557673 0.431896 0.047843 0.090 Uiso 1 1 calc R U . . .
C20B C 0.6597(6) 0.4513(6) 0.0524(6) 0.062(2) Uani 1 1 d . . . . .
H20B H 0.680366 0.401327 0.053608 0.074 Uiso 1 1 calc R U . . .
C21B C 0.7020(5) 0.5037(5) 0.0546(5) 0.051(2) Uani 1 1 d . . . . .
C22B C 0.5666(8) 0.6775(7) 0.0405(10) 0.093(4) Uani 1 1 d . . . . .
H22B H 0.594722 0.704030 0.059302 0.112 Uiso 1 1 calc R U . . .
C23B C 0.4771(10) 0.6837(10) 0.0919(10) 0.114(5) Uani 1 1 d . . . . .
H23G H 0.461685 0.737326 0.083728 0.171 Uiso 1 1 calc R U . . .
H23H H 0.447351 0.657573 0.075778 0.171 Uiso 1 1 calc R U . . .
H23I H 0.462671 0.660475 0.150303 0.171 Uiso 1 1 calc R U . . .
C24B C 0.5919(12) 0.7189(9) -0.0507(12) 0.144(8) Uani 1 1 d . . . . .
H24G H 0.651416 0.714218 -0.083823 0.216 Uiso 1 1 calc R U . . .
H24H H 0.562689 0.696384 -0.070296 0.216 Uiso 1 1 calc R U . . .
H24I H 0.577699 0.772649 -0.056157 0.216 Uiso 1 1 calc R U . . .
C25B C 0.7846(6) 0.4836(6) 0.0562(6) 0.062(2) Uani 1 1 d . . . . .
H25B H 0.791258 0.516185 0.085897 0.075 Uiso 1 1 calc R U . . .
C26B C 0.7899(7) 0.4021(6) 0.1011(6) 0.072(3) Uani 1 1 d . . . . .
H26G H 0.843994 0.393291 0.099748 0.108 Uiso 1 1 calc R U . . .
H26H H 0.746699 0.391561 0.158714 0.108 Uiso 1 1 calc R U . . .
H26I H 0.782538 0.368622 0.074075 0.108 Uiso 1 1 calc R U . . .
C27B C 0.8548(7) 0.5042(7) -0.0331(7) 0.080(3) Uani 1 1 d . . . . .
H27G H 0.849716 0.557324 -0.060623 0.120 Uiso 1 1 calc R U . . .
H27H H 0.907894 0.496920 -0.032318 0.120 Uiso 1 1 calc R U . . .
H27I H 0.851374 0.471532 -0.063135 0.120 Uiso 1 1 calc R U . . .

loop_
_atom_site_aniso_label
_atom_site_aniso_U_11
_atom_site_aniso_U_22
_atom_site_aniso_U_33
_atom_site_aniso_U_23
_atom_site_aniso_U_13
_atom_site_aniso_U_12
Cu1 0.0503(7) 0.0510(6) 0.0626(7) -0.0278(5) -0.0249(6) 0.0002(5)
Cu2 0.0380(6) 0.0429(6) 0.0513(6) -0.0154(5) -0.0185(5) -0.0054(5)
Cu3 0.0355(6) 0.0505(6) 0.0533(6) -0.0222(5) -0.0238(5) -0.0032(5)
Cu4 0.0393(6) 0.0536(6) 0.0429(6) -0.0244(5) -0.0186(5) 0.0002(5)
Cu5 0.0369(6) 0.0456(6) 0.0471(6) -0.0216(5) -0.0184(5) 0.0044(4)
Cu6 0.0402(6) 0.0379(5) 0.0496(6) -0.0135(4) -0.0210(5) 0.0033(4)
Cu7 0.0317(5) 0.0375(5) 0.0367(5) -0.0161(4) -0.0151(4) 0.0012(4)
Cu8 0.0487(7) 0.0582(7) 0.0523(7) -0.0119(5) -0.0170(6) -0.0127(6)
Cu9 0.0332(6) 0.0507(6) 0.0478(6) -0.0152(5) -0.0182(5) -0.0060(5)
Cu10 0.0445(7) 0.0657(7) 0.0583(7) -0.0224(6) -0.0309(6) 0.0003(5)
Cu11 0.0404(6) 0.0547(6) 0.0418(6) -0.0178(5) -0.0244(5) -0.0011(5)
Cu12 0.0511(7) 0.0699(8) 0.0372(6) -0.0205(5) -0.0212(5) -0.0029(6)
Cu13 0.0336(6) 0.0546(6) 0.0363(5) -0.0206(5) -0.0118(4) 0.0010(5)
Cu14 0.0348(6) 0.0606(7) 0.0503(6) -0.0248(5) -0.0140(5) 0.0065(5)
Cu15 0.0324(6) 0.0440(6) 0.0468(6) -0.0158(4) -0.0205(5) 0.0100(4)
Cu16 0.0493(7) 0.0508(6) 0.0507(6) -0.0071(5) -0.0262(6) 0.0067(5)
Cu17 0.0400(6) 0.0431(6) 0.0403(5) -0.0077(4) -0.0168(5) -0.0025(5)
Cu18 0.0285(5) 0.0392(5) 0.0341(5) -0.0107(4) -0.0134(4) -0.0025(4)
Cu19 0.0274(5) 0.0424(5) 0.0365(5) -0.0141(4) -0.0173(4) 0.0020(4)
Cu20 0.0310(5) 0.0417(5) 0.0310(5) -0.0140(4) -0.0150(4) 0.0016(4)
Cu21 0.0261(5) 0.0417(5) 0.0345(5) -0.0159(4) -0.0138(4) 0.0038(4)
Cu22 0.0290(5) 0.0370(5) 0.0343(5) -0.0099(4) -0.0158(4) 0.0010(4)
Cu23 0.0236(7) 0.0344(6) 0.0285(6) -0.0129(5) -0.0126(5) 0.0004(5)
Cu24 0.0361(6) 0.0500(6) 0.0307(5) -0.0101(4) -0.0109(4) -0.0036(5)
Cu25 0.0306(6) 0.0551(6) 0.0421(6) -0.0163(5) -0.0139(5) -0.0005(5)
Cu26 0.0284(5) 0.0518(6) 0.0483(6) -0.0193(5) -0.0198(5) 0.0029(4)
Cu27 0.0372(6) 0.0525(6) 0.0466(6) -0.0154(5) -0.0249(5) 0.0047(5)
Cu28 0.0395(6) 0.0503(6) 0.0371(5) -0.0095(4) -0.0197(5) -0.0010(5)
N1 0.040(4) 0.045(3) 0.045(3) -0.015(3) -0.018(3) -0.005(3)
N2 0.041(4) 0.041(3) 0.051(4) -0.019(3) -0.022(3) 0.000(3)
C1 0.035(4) 0.042(4) 0.041(4) -0.016(3) -0.020(3) -0.005(3)
C2 0.060(6) 0.052(5) 0.070(5) -0.024(4) -0.040(5) -0.001(4)
C3 0.071(6) 0.058(5) 0.070(6) -0.022(4) -0.046(5) -0.003(4)
C4 0.041(4) 0.043(4) 0.054(4) -0.017(3) -0.025(4) -0.004(3)
C5 0.044(5) 0.052(4) 0.053(5) -0.018(4) -0.021(4) 0.009(4)
C6 0.062(6) 0.076(6) 0.059(5) -0.020(5) -0.033(5) 0.015(5)
C7 0.056(6) 0.080(7) 0.071(6) -0.018(5) -0.037(5) 0.013(5)
C8 0.039(5) 0.066(5) 0.064(6) -0.020(4) -0.014(4) -0.006(4)
C9 0.053(5) 0.046(4) 0.050(4) -0.021(3) -0.016(4) 0.002(4)
C10 0.047(5) 0.051(4) 0.052(5) -0.016(4) -0.015(4) -0.002(4)
C11 0.088(8) 0.065(6) 0.057(5) -0.013(4) -0.029(5) -0.003(5)
C12 0.056(6) 0.079(7) 0.067(6) -0.023(5) -0.011(5) -0.013(5)
C13 0.065(6) 0.077(6) 0.052(5) -0.021(5) -0.018(5) 0.016(5)
C14 0.148(13) 0.073(7) 0.049(6) -0.023(5) -0.022(7) -0.021(7)
C15 0.124(13) 0.149(13) 0.072(8) -0.005(8) -0.050(8) -0.064(11)
C16 0.029(4) 0.051(4) 0.045(4) -0.026(3) -0.015(3) -0.002(3)
C17 0.034(4) 0.059(5) 0.045(4) -0.009(3) -0.020(3) -0.005(3)
C18 0.046(5) 0.057(5) 0.064(5) -0.011(4) -0.033(4) -0.002(4)
C19 0.046(5) 0.069(6) 0.085(7) -0.047(5) -0.032(5) 0.017(4)
C20 0.054(6) 0.083(7) 0.057(5) -0.040(5) -0.022(4) 0.019(5)
C21 0.039(4) 0.056(4) 0.052(4) -0.022(4) -0.024(4) -0.001(3)
C22 0.063(6) 0.070(6) 0.039(4) -0.022(4) -0.012(4) 0.016(5)
C23 0.070(7) 0.100(8) 0.053(5) -0.011(5) -0.020(5) -0.033(6)
C24 0.098(9) 0.081(7) 0.059(6) -0.030(5) -0.015(6) -0.043(6)
C25 0.054(5) 0.079(6) 0.048(5) -0.022(4) -0.022(4) -0.012(5)
C26 0.061(6) 0.114(9) 0.047(5) -0.028(5) -0.015(5) -0.018(6)
C27 0.093(9) 0.100(8) 0.059(6) -0.014(6) -0.028(6) -0.035(7)
N1A 0.047(4) 0.053(4) 0.034(3) -0.015(3) -0.015(3) 0.020(3)
N2A 0.042(4) 0.049(3) 0.033(3) -0.015(3) -0.011(3) 0.013(3)
C1A 0.041(4) 0.053(4) 0.046(4) -0.015(3) -0.022(4) 0.009(3)
C2A 0.062(6) 0.062(6) 0.066(6) -0.007(5) -0.017(5) 0.031(5)
C3A 0.046(5) 0.061(5) 0.078(7) -0.025(5) -0.016(5) 0.030(4)
C4A 0.042(5) 0.047(4) 0.046(4) -0.004(3) -0.016(4) 0.005(3)
C5A 0.044(5) 0.091(6) 0.042(4) -0.028(4) -0.020(4) -0.010(4)
C6A 0.111(10) 0.074(7) 0.056(6) -0.031(5) -0.030(6) -0.001(6)
C7A 0.078(8) 0.091(8) 0.051(5) -0.029(5) -0.004(5) -0.003(6)
C8A 0.056(7) 0.094(8) 0.079(7) -0.003(6) -0.020(6) -0.021(6)
C9A 0.058(6) 0.081(6) 0.046(4) -0.020(4) -0.032(4) 0.005(5)
C10A 0.085(9) 0.130(11) 0.075(7) -0.040(7) -0.042(7) -0.003(8)
C11A 0.28(2) 0.071(7) 0.131(12) 0.012(8) -0.156(16) -0.064(11)
C12A 0.102(14) 0.21(2) 0.22(3) -0.11(2) -0.073(16) -0.007(15)
C13A 0.120(11) 0.069(6) 0.083(7) -0.015(5) -0.065(8) -0.016(6)
C14A 0.161(15) 0.065(7) 0.173(15) -0.041(8) -0.132(13) 0.006(8)
C15A 0.126(13) 0.092(9) 0.158(15) -0.067(9) -0.088(12) 0.022(9)
C16A 0.029(4) 0.056(4) 0.040(4) -0.017(3) -0.012(3) -0.002(3)
C17A 0.018(3) 0.070(5) 0.057(5) -0.020(4) -0.013(3) -0.014(3)
C18A 0.055(6) 0.082(6) 0.051(5) -0.036(4) -0.020(4) 0.003(5)
C19A 0.043(5) 0.070(6) 0.050(5) -0.016(4) -0.009(4) 0.004(4)
C20A 0.050(5) 0.061(5) 0.054(5) -0.024(4) -0.014(4) -0.014(4)
C21A 0.036(4) 0.065(5) 0.047(4) -0.024(4) -0.024(3) 0.007(4)
C22A 0.078(8) 0.075(7) 0.074(7) -0.037(5) -0.003(6) -0.038(6)
C23A 0.069(8) 0.203(17) 0.103(9) -0.095(10) -0.017(7) -0.056(10)
C24A 0.164(18) 0.094(11) 0.156(16) -0.035(10) -0.057(14) -0.051(11)
C25A 0.050(5) 0.099(8) 0.071(6) -0.044(5) -0.032(5) 0.002(5)
C26A 0.070(7) 0.114(9) 0.129(10) -0.084(8) -0.058(7) 0.012(6)
C27A 0.094(10) 0.121(10) 0.107(9) -0.053(8) -0.076(8) 0.028(8)
N1B 0.047(4) 0.053(4) 0.040(3) -0.011(3) -0.020(3) -0.011(3)
N2B 0.055(4) 0.055(4) 0.034(3) -0.008(3) -0.019(3) -0.012(3)
C1B 0.037(4) 0.048(4) 0.039(4) -0.014(3) -0.024(3) 0.006(3)
C2B 0.072(6) 0.066(5) 0.037(4) -0.005(4) -0.017(4) -0.034(5)
C3B 0.078(7) 0.080(6) 0.032(4) -0.001(4) -0.021(4) -0.029(5)
C4B 0.043(4) 0.060(5) 0.042(4) -0.019(3) -0.013(3) -0.018(4)
C5B 0.048(5) 0.084(6) 0.053(5) -0.041(4) -0.026(4) 0.007(4)
C6B 0.048(6) 0.146(12) 0.056(6) -0.048(7) -0.016(5) -0.001(6)
C7B 0.063(7) 0.155(13) 0.083(8) -0.061(8) -0.022(6) -0.030(8)
C8B 0.103(10) 0.065(6) 0.079(7) -0.030(5) -0.024(7) -0.029(6)
C9B 0.067(6) 0.053(5) 0.057(5) -0.013(4) -0.024(5) -0.014(4)
C10B 0.093(9) 0.126(10) 0.083(8) -0.052(7) -0.062(7) 0.045(8)
C11B 0.067(7) 0.108(9) 0.067(6) -0.018(6) -0.029(6) 0.016(6)
C12B 0.188(19) 0.27(2) 0.045(6) -0.053(10) -0.040(9) 0.154(19)
C13B 0.111(10) 0.079(7) 0.081(7) -0.025(6) -0.057(7) 0.016(7)
C14B 0.096(9) 0.064(6) 0.082(8) -0.026(5) -0.026(7) 0.008(6)
C15B 0.22(2) 0.20(2) 0.068(9) 0.003(11) -0.031(12) 0.117(19)
C16B 0.037(4) 0.058(4) 0.040(4) -0.019(3) -0.018(3) -0.005(3)
C17B 0.047(5) 0.074(6) 0.062(5) -0.024(4) -0.036(4) 0.009(4)
C18B 0.040(5) 0.119(9) 0.063(6) -0.032(6) -0.023(4) -0.019(5)
C19B 0.086(8) 0.087(8) 0.063(6) -0.009(5) -0.038(6) -0.042(6)
C20B 0.056(6) 0.058(5) 0.076(6) -0.014(4) -0.033(5) -0.011(4)
C21B 0.044(5) 0.059(5) 0.045(4) -0.011(4) -0.018(4) -0.001(4)
C22B 0.075(8) 0.084(8) 0.155(13) -0.047(8) -0.081(9) 0.037(6)
C23B 0.108(12) 0.131(12) 0.107(11) -0.039(9) -0.062(9) 0.053(10)
C24B 0.149(17) 0.088(10) 0.163(17) 0.000(11) -0.076(14) 0.029(10)
C25B 0.051(5) 0.068(6) 0.075(6) -0.028(5) -0.032(5) 0.007(4)
C26B 0.068(7) 0.084(7) 0.060(6) -0.016(5) -0.033(5) 0.014(5)
C27B 0.052(6) 0.079(7) 0.085(7) -0.003(6) -0.026(5) 0.008(5)

loop_
_atom_type_symbol
_atom_type_description
_atom_type_scat_dispersion_real
_atom_type_scat_dispersion_imag
_atom_type_scat_source
C C 0.0181 0.0091 'International Tables Vol C Tables 4.2.6.8 and 6.1.1.4'
H H 0.0000 0.0000 'International Tables Vol C Tables 4.2.6.8 and 6.1.1.4'
Cu Cu -1.9646 0.5888 'International Tables Vol C Tables 4.2.6.8 and 6.1.1.4'
N N 0.0311 0.0180 'International Tables Vol C Tables 4.2.6.8 and 6.1.1.4'

loop_
_geom_angle_atom_site_label_1
_geom_angle_atom_site_label_2
_geom_angle_atom_site_label_3
_geom_angle
_geom_angle_site_symmetry_1
_geom_angle_site_symmetry_3
_geom_angle_publ_flag
Cu7 Cu1 Cu6 60.82(4) . . ?
Cu7 Cu1 Cu5 60.41(5) . . ?
Cu6 Cu1 Cu5 60.53(5) . . ?
Cu7 Cu1 Cu2 58.55(4) . . ?
Cu6 Cu1 Cu2 61.17(5) . . ?
Cu5 Cu1 Cu2 109.50(6) . . ?
Cu7 Cu1 Cu3 62.81(5) . . ?
Cu6 Cu1 Cu3 115.23(6) . . ?
Cu5 Cu1 Cu3 112.90(6) . . ?
Cu2 Cu1 Cu3 63.82(5) . . ?
Cu7 Cu1 Cu4 58.43(4) . . ?
Cu6 Cu1 Cu4 109.28(6) . . ?
Cu5 Cu1 Cu4 60.20(5) . . ?
Cu2 Cu1 Cu4 109.19(6) . . ?
Cu3 Cu1 Cu4 61.26(5) . . ?
Cu7 Cu2 Cu18 65.02(4) . . ?
Cu7 Cu2 Cu9 89.34(5) . . ?
Cu18 Cu2 Cu9 59.32(4) . . ?
Cu7 Cu2 Cu8 122.46(6) . . ?
Cu18 Cu2 Cu8 57.51(4) . . ?
Cu9 Cu2 Cu8 60.08(5) . . ?
Cu7 Cu2 Cu1 57.06(4) . . ?
Cu18 Cu2 Cu1 121.98(5) . . ?
Cu9 Cu2 Cu1 120.30(6) . . ?
Cu8 Cu2 Cu1 179.22(7) . . ?
Cu7 Cu2 Cu17 91.54(5) . . ?
Cu18 Cu2 Cu17 58.21(4) . . ?
Cu9 Cu2 Cu17 109.69(6) . . ?
Cu8 Cu2 Cu17 61.28(5) . . ?
Cu1 Cu2 Cu17 117.99(6) . . ?
Cu7 Cu2 Cu6 59.25(4) . . ?
Cu18 Cu2 Cu6 90.31(5) . . ?
Cu9 Cu2 Cu6 144.50(6) . . ?
Cu8 Cu2 Cu6 121.00(6) . . ?
Cu1 Cu2 Cu6 58.26(5) . . ?
Cu17 Cu2 Cu6 59.73(4) . . ?
Cu7 Cu2 Cu3 60.19(4) . . ?
Cu18 Cu2 Cu3 96.39(5) . . ?
Cu9 Cu2 Cu3 62.26(4) . . ?
Cu8 Cu2 Cu3 122.14(6) . . ?
Cu1 Cu2 Cu3 58.30(5) . . ?
Cu17 Cu2 Cu3 149.40(5) . . ?
Cu6 Cu2 Cu3 108.17(5) . . ?
C1 Cu3 Cu10 95.9(2) . . ?
C1 Cu3 Cu1 97.3(2) . . ?
Cu10 Cu3 Cu1 166.56(6) . . ?
C1 Cu3 Cu19 150.8(2) . . ?
Cu10 Cu3 Cu19 55.30(4) . . ?
Cu1 Cu3 Cu19 111.62(5) . . ?
C1 Cu3 Cu7 151.9(2) . . ?
Cu10 Cu3 Cu7 111.92(5) . . ?
Cu1 Cu3 Cu7 55.02(4) . . ?
Cu19 Cu3 Cu7 56.64(4) . . ?
C1 Cu3 Cu11 108.2(2) . . ?
Cu10 Cu3 Cu11 59.81(5) . . ?
Cu1 Cu3 Cu11 117.29(6) . . ?
Cu19 Cu3 Cu11 55.73(4) . . ?
Cu7 Cu3 Cu11 83.89(4) . . ?
C1 Cu3 Cu4 108.6(2) . . ?
Cu10 Cu3 Cu4 117.36(6) . . ?
Cu1 Cu3 Cu4 59.80(5) . . ?
Cu19 Cu3 Cu4 84.14(5) . . ?
Cu7 Cu3 Cu4 55.65(4) . . ?
Cu11 Cu3 Cu4 57.93(4) . . ?
C1 Cu3 Cu9 117.9(2) . . ?
Cu10 Cu3 Cu9 58.45(4) . . ?
Cu1 Cu3 Cu9 112.76(6) . . ?
Cu19 Cu3 Cu9 54.42(4) . . ?
Cu7 Cu3 Cu9 81.79(4) . . ?
Cu11 Cu3 Cu9 103.93(5) . . ?
Cu4 Cu3 Cu9 133.44(5) . . ?
C1 Cu3 Cu2 118.6(2) . . ?
Cu10 Cu3 Cu2 113.31(6) . . ?
Cu1 Cu3 Cu2 57.88(4) . . ?
Cu19 Cu3 Cu2 81.69(4) . . ?
Cu7 Cu3 Cu2 54.33(4) . . ?
Cu11 Cu3 Cu2 133.23(5) . . ?
Cu4 Cu3 Cu2 103.64(5) . . ?
Cu9 Cu3 Cu2 55.10(4) . . ?
Cu7 Cu4 Cu20 63.71(4) . . ?
Cu7 Cu4 Cu12 120.68(6) . . ?
Cu20 Cu4 Cu12 57.03(4) . . ?
Cu7 Cu4 Cu11 88.77(5) . . ?
Cu20 Cu4 Cu11 58.86(4) . . ?
Cu12 Cu4 Cu11 59.42(5) . . ?
Cu7 Cu4 Cu5 59.03(4) . . ?
Cu20 Cu4 Cu5 89.78(5) . . ?
Cu12 Cu4 Cu5 120.70(6) . . ?
Cu11 Cu4 Cu5 143.74(6) . . ?
Cu7 Cu4 Cu13 90.45(5) . . ?
Cu20 Cu4 Cu13 57.54(4) . . ?
Cu12 Cu4 Cu13 60.70(5) . . ?
Cu11 Cu4 Cu13 108.46(5) . . ?
Cu5 Cu4 Cu13 60.01(4) . . ?
Cu7 Cu4 Cu1 56.42(4) . . ?
Cu20 Cu4 Cu1 120.08(5) . . ?
Cu12 Cu4 Cu1 177.11(6) . . ?
Cu11 Cu4 Cu1 119.49(6) . . ?
Cu5 Cu4 Cu1 58.29(5) . . ?
Cu13 Cu4 Cu1 118.28(6) . . ?
Cu7 Cu4 Cu3 61.22(4) . . ?
Cu20 Cu4 Cu3 95.21(5) . . ?
Cu12 Cu4 Cu3 120.29(6) . . ?
Cu11 Cu4 Cu3 61.03(4) . . ?
Cu5 Cu4 Cu3 109.29(5) . . ?
Cu13 Cu4 Cu3 148.55(6) . . ?
Cu1 Cu4 Cu3 58.93(5) . . ?
Cu21 Cu5 Cu7 64.18(4) . . ?
Cu21 Cu5 Cu1 121.26(6) . . ?
Cu7 Cu5 Cu1 57.19(4) . . ?
Cu21 Cu5 Cu6 88.67(5) . . ?
Cu7 Cu5 Cu6 59.41(4) . . ?
Cu1 Cu5 Cu6 59.49(5) . . ?
Cu21 Cu5 Cu4 91.18(5) . . ?
Cu7 Cu5 Cu4 57.94(4) . . ?
Cu1 Cu5 Cu4 61.50(5) . . ?
Cu6 Cu5 Cu4 109.50(5) . . ?
Cu21 Cu5 Cu13 59.01(4) . . ?
Cu7 Cu5 Cu13 89.88(5) . . ?
Cu1 Cu5 Cu13 121.61(6) . . ?
Cu6 Cu5 Cu13 143.90(6) . . ?
Cu4 Cu5 Cu13 60.13(4) . . ?
Cu21 Cu5 Cu14 56.91(4) . . ?
Cu7 Cu5 Cu14 121.02(6) . . ?
Cu1 Cu5 Cu14 177.98(6) . . ?
Cu6 Cu5 Cu14 119.00(6) . . ?
Cu4 Cu5 Cu14 118.73(6) . . ?
Cu13 Cu5 Cu14 58.60(4) . . ?
Cu21 Cu5 Cu15 60.38(4) . . ?
Cu7 Cu5 Cu15 95.76(5) . . ?
Cu1 Cu5 Cu15 120.72(6) . . ?
Cu6 Cu5 Cu15 61.39(4) . . ?
Cu4 Cu5 Cu15 148.97(6) . . ?
Cu13 Cu5 Cu15 108.18(5) . . ?
Cu14 Cu5 Cu15 57.92(4) . . ?
Cu22 Cu6 Cu7 64.56(4) . . ?
Cu22 Cu6 Cu1 121.78(5) . . ?
Cu7 Cu6 Cu1 57.25(4) . . ?
Cu22 Cu6 Cu5 89.59(5) . . ?
Cu7 Cu6 Cu5 59.07(4) . . ?
Cu1 Cu6 Cu5 59.97(5) . . ?
Cu22 Cu6 Cu17 59.23(4) . . ?
Cu7 Cu6 Cu17 90.47(5) . . ?
Cu1 Cu6 Cu17 120.48(6) . . ?
Cu5 Cu6 Cu17 144.72(5) . . ?
Cu22 Cu6 Cu16 57.23(4) . . ?
Cu7 Cu6 Cu16 121.73(6) . . ?
Cu1 Cu6 Cu16 178.82(6) . . ?
Cu5 Cu6 Cu16 120.24(6) . . ?
Cu17 Cu6 Cu16 58.60(5) . . ?
Cu22 Cu6 Cu2 90.35(5) . . ?
Cu7 Cu6 Cu2 57.29(4) . . ?
Cu1 Cu6 Cu2 60.57(5) . . ?
Cu5 Cu6 Cu2 108.58(5) . . ?
Cu17 Cu6 Cu2 59.91(4) . . ?
Cu16 Cu6 Cu2 118.50(6) . . ?
Cu22 Cu6 Cu15 60.97(4) . . ?
Cu7 Cu6 Cu15 95.84(5) . . ?
Cu1 Cu6 Cu15 121.64(6) . . ?
Cu5 Cu6 Cu15 61.83(4) . . ?
Cu17 Cu6 Cu15 108.99(6) . . ?
Cu16 Cu6 Cu15 58.68(4) . . ?
Cu2 Cu6 Cu15 148.43(5) . . ?
Cu1 Cu7 Cu2 64.39(5) . . ?
Cu1 Cu7 Cu4 65.15(5) . . ?
Cu2 Cu7 Cu4 119.73(6) . . ?
Cu1 Cu7 Cu19 123.71(6) . . ?
Cu2 Cu7 Cu19 90.59(5) . . ?
Cu4 Cu7 Cu19 91.25(5) . . ?
Cu1 Cu7 Cu23 176.08(6) . . ?
Cu2 Cu7 Cu23 115.68(5) . . ?
Cu4 Cu7 Cu23 116.89(5) . . ?
Cu19 Cu7 Cu23 60.07(3) . . ?
Cu1 Cu7 Cu5 62.40(5) . . ?
Cu2 Cu7 Cu5 115.89(5) . . ?
Cu4 Cu7 Cu5 63.03(4) . . ?
Cu19 Cu7 Cu5 149.40(5) . . ?
Cu23 Cu7 Cu5 115.09(5) . . ?
Cu1 Cu7 Cu6 61.93(5) . . ?
Cu2 Cu7 Cu6 63.46(4) . . ?
Cu4 Cu7 Cu6 115.62(5) . . ?
Cu19 Cu7 Cu6 149.05(6) . . ?
Cu23 Cu7 Cu6 114.38(5) . . ?
Cu5 Cu7 Cu6 61.53(4) . . ?
Cu1 Cu7 Cu3 62.17(5) . . ?
Cu2 Cu7 Cu3 65.48(5) . . ?
Cu4 Cu7 Cu3 63.13(4) . . ?
Cu19 Cu7 Cu3 61.58(4) . . ?
Cu23 Cu7 Cu3 121.63(5) . . ?
Cu5 Cu7 Cu3 113.99(5) . . ?
Cu6 Cu7 Cu3 115.62(5) . . ?
Cu1 Cu7 Cu20 124.07(6) . . ?
Cu2 Cu7 Cu20 151.74(6) . . ?
Cu4 Cu7 Cu20 58.98(4) . . ?
Cu19 Cu7 Cu20 61.92(4) . . ?
Cu23 Cu7 Cu20 57.91(3) . . ?
Cu5 Cu7 Cu20 89.37(5) . . ?
Cu6 Cu7 Cu20 144.66(5) . . ?
Cu3 Cu7 Cu20 93.60(5) . . ?
Cu1 Cu7 Cu21 119.62(6) . . ?
Cu2 Cu7 Cu21 143.75(5) . . ?
Cu4 Cu7 Cu21 90.17(5) . . ?
Cu19 Cu7 Cu21 110.10(5) . . ?
Cu23 Cu7 Cu21 57.76(3) . . ?
Cu5 Cu7 Cu21 57.33(4) . . ?
Cu6 Cu7 Cu21 86.11(5) . . ?
Cu3 Cu7 Cu21 150.56(5) . . ?
Cu20 Cu7 Cu21 60.12(4) . . ?
Cu1 Cu7 Cu22 118.66(5) . . ?
Cu2 Cu7 Cu22 89.40(5) . . ?
Cu4 Cu7 Cu22 144.30(6) . . ?
Cu19 Cu7 Cu22 109.91(5) . . ?
Cu23 Cu7 Cu22 57.63(3) . . ?
Cu5 Cu7 Cu22 86.64(5) . . ?
Cu6 Cu7 Cu22 56.75(4) . . ?
Cu3 Cu7 Cu22 152.34(5) . . ?
Cu20 Cu7 Cu22 105.36(5) . . ?
Cu21 Cu7 Cu22 56.08(4) . . ?
Cu1 Cu7 Cu18 122.25(5) . . ?
Cu2 Cu7 Cu18 57.96(4) . . ?
Cu4 Cu7 Cu18 152.33(6) . . ?
Cu19 Cu7 Cu18 62.04(4) . . ?
Cu23 Cu7 Cu18 57.72(3) . . ?
Cu5 Cu7 Cu18 144.59(5) . . ?
Cu6 Cu7 Cu18 88.76(5) . . ?
Cu3 Cu7 Cu18 95.45(5) . . ?
Cu20 Cu7 Cu18 108.77(5) . . ?
Cu21 Cu7 Cu18 105.12(5) . . ?
Cu22 Cu7 Cu18 59.69(4) . . ?
Cu18 Cu8 Cu2 59.95(5) . . ?
Cu18 Cu8 Cu9 60.03(4) . . ?
Cu2 Cu8 Cu9 59.88(5) . . ?
Cu18 Cu8 Cu24 62.41(4) . . ?
Cu2 Cu8 Cu24 113.12(6) . . ?
Cu9 Cu8 Cu24 113.47(6) . . ?
Cu18 Cu8 Cu25 58.41(4) . . ?
Cu2 Cu8 Cu25 108.64(6) . . ?
Cu9 Cu8 Cu25 60.46(5) . . ?
Cu24 Cu8 Cu25 62.70(5) . . ?
Cu18 Cu8 Cu17 58.62(4) . . ?
Cu2 Cu8 Cu17 60.40(5) . . ?
Cu9 Cu8 Cu17 108.82(6) . . ?
Cu24 Cu8 Cu17 62.39(5) . . ?
Cu25 Cu8 Cu17 109.40(6) . . ?
Cu19 Cu9 Cu18 64.98(4) . . ?
Cu19 Cu9 Cu2 89.40(5) . . ?
Cu18 Cu9 Cu2 59.18(4) . . ?
Cu19 Cu9 Cu8 122.38(6) . . ?
Cu18 Cu9 Cu8 57.46(4) . . ?
Cu2 Cu9 Cu8 60.04(5) . . ?
Cu19 Cu9 Cu25 91.14(5) . . ?
Cu18 Cu9 Cu25 57.91(4) . . ?
Cu2 Cu9 Cu25 109.34(6) . . ?
Cu8 Cu9 Cu25 61.17(5) . . ?
Cu19 Cu9 Cu26 59.11(4) . . ?
Cu18 Cu9 Cu26 90.28(5) . . ?
Cu2 Cu9 Cu26 144.39(6) . . ?
Cu8 Cu9 Cu26 120.89(6) . . ?
Cu25 Cu9 Cu26 59.72(4) . . ?
Cu19 Cu9 Cu10 57.04(4) . . ?
Cu18 Cu9 Cu10 121.92(5) . . ?
Cu2 Cu9 Cu10 120.46(6) . . ?
Cu8 Cu9 Cu10 179.02(7) . . ?
Cu25 Cu9 Cu10 117.89(6) . . ?
Cu26 Cu9 Cu10 58.17(5) . . ?
Cu19 Cu9 Cu3 60.23(4) . . ?
Cu18 Cu9 Cu3 96.55(5) . . ?
Cu2 Cu9 Cu3 62.64(5) . . ?
Cu8 Cu9 Cu3 122.48(6) . . ?
Cu25 Cu9 Cu3 149.10(5) . . ?
Cu26 Cu9 Cu3 107.94(5) . . ?
Cu10 Cu9 Cu3 58.11(5) . . ?
Cu19 Cu10 Cu26 60.49(4) . . ?
Cu19 Cu10 Cu27 60.38(4) . . ?
Cu26 Cu10 Cu27 60.47(5) . . ?
Cu19 Cu10 Cu3 62.69(5) . . ?
Cu26 Cu10 Cu3 114.69(6) . . ?
Cu27 Cu10 Cu3 112.92(6) . . ?
Cu19 Cu10 Cu9 58.18(4) . . ?
Cu26 Cu10 Cu9 60.86(5) . . ?
Cu27 Cu10 Cu9 109.16(6) . . ?
Cu3 Cu10 Cu9 63.45(5) . . ?
Cu19 Cu10 Cu11 58.42(4) . . ?
Cu26 Cu10 Cu11 109.08(6) . . ?
Cu27 Cu10 Cu11 60.25(5) . . ?
Cu3 Cu10 Cu11 61.37(5) . . ?
Cu9 Cu10 Cu11 108.84(6) . . ?
Cu19 Cu11 Cu20 63.93(4) . . ?
Cu19 Cu11 Cu12 120.99(6) . . ?
Cu20 Cu11 Cu12 57.13(4) . . ?
Cu19 Cu11 Cu4 88.92(5) . . ?
Cu20 Cu11 Cu4 59.18(4) . . ?
Cu12 Cu11 Cu4 59.43(5) . . ?
Cu19 Cu11 Cu27 58.99(4) . . ?
Cu20 Cu11 Cu27 90.00(5) . . ?
Cu12 Cu11 Cu27 121.23(6) . . ?
Cu4 Cu11 Cu27 144.06(6) . . ?
Cu19 Cu11 Cu28 90.95(5) . . ?
Cu20 Cu11 Cu28 57.79(4) . . ?
Cu12 Cu11 Cu28 60.86(5) . . ?
Cu4 Cu11 Cu28 108.89(5) . . ?
Cu27 Cu11 Cu28 60.39(4) . . ?
Cu19 Cu11 Cu10 56.61(4) . . ?
Cu20 Cu11 Cu10 120.47(5) . . ?
Cu12 Cu11 Cu10 177.59(6) . . ?
Cu4 Cu11 Cu10 119.46(6) . . ?
Cu27 Cu11 Cu10 58.16(5) . . ?
Cu28 Cu11 Cu10 118.54(6) . . ?
Cu19 Cu11 Cu3 61.08(4) . . ?
Cu20 Cu11 Cu3 95.42(5) . . ?
Cu12 Cu11 Cu3 120.30(6) . . ?
Cu4 Cu11 Cu3 61.04(4) . . ?
Cu27 Cu11 Cu3 108.96(5) . . ?
Cu28 Cu11 Cu3 149.00(6) . . ?
Cu10 Cu11 Cu3 58.82(5) . . ?
Cu20 Cu12 Cu11 60.72(4) . . ?
Cu20 Cu12 Cu4 60.95(4) . . ?
Cu11 Cu12 Cu4 61.14(5) . . ?
Cu20 Cu12 Cu24 62.68(4) . 2_666 ?
Cu11 Cu12 Cu24 113.74(6) . 2_666 ?
Cu4 Cu12 Cu24 114.28(5) . 2_666 ?
Cu20 Cu12 Cu13 58.76(4) . . ?
Cu11 Cu12 Cu13 109.95(5) . . ?
Cu4 Cu12 Cu13 60.86(5) . . ?
Cu24 Cu12 Cu13 62.66(4) 2_666 . ?
Cu20 Cu12 Cu28 58.79(4) . . ?
Cu11 Cu12 Cu28 60.67(5) . . ?
Cu4 Cu12 Cu28 110.10(5) . . ?
Cu24 Cu12 Cu28 62.19(5) 2_666 . ?
Cu13 Cu12 Cu28 109.53(5) . . ?
Cu20 Cu13 Cu21 64.24(4) . . ?
Cu20 Cu13 Cu14 121.51(5) . . ?
Cu21 Cu13 Cu14 57.32(4) . . ?
Cu20 Cu13 Cu25 89.34(5) . 2_666 ?
Cu21 Cu13 Cu25 59.08(4) . 2_666 ?
Cu14 Cu13 Cu25 59.60(5) . 2_666 ?
Cu20 Cu13 Cu12 56.84(4) . . ?
Cu21 Cu13 Cu12 121.01(5) . . ?
Cu14 Cu13 Cu12 178.32(6) . . ?
Cu25 Cu13 Cu12 120.05(6) 2_666 . ?
Cu20 Cu13 Cu5 90.80(5) . . ?
Cu21 Cu13 Cu5 57.82(4) . . ?
Cu14 Cu13 Cu5 60.88(5) . . ?
Cu25 Cu13 Cu5 108.86(5) 2_666 . ?
Cu12 Cu13 Cu5 118.29(6) . . ?
Cu20 Cu13 Cu4 59.41(4) . . ?
Cu21 Cu13 Cu4 90.31(5) . . ?
Cu14 Cu13 Cu4 120.74(6) . . ?
Cu25 Cu13 Cu4 144.63(6) 2_666 . ?
Cu12 Cu13 Cu4 58.44(4) . . ?
Cu5 Cu13 Cu4 59.86(4) . . ?
Cu20 Cu13 Cu24 60.40(4) . 2_666 ?
Cu21 Cu13 Cu24 95.44(5) . 2_666 ?
Cu14 Cu13 Cu24 121.40(6) . 2_666 ?
Cu25 Cu13 Cu24 61.94(4) 2_666 2_666 ?
Cu12 Cu13 Cu24 58.41(4) . 2_666 ?
Cu5 Cu13 Cu24 148.48(6) . 2_666 ?
Cu4 Cu13 Cu24 108.65(5) . 2_666 ?
Cu21 Cu14 Cu25 60.27(4) . 2_666 ?
Cu21 Cu14 Cu13 60.27(4) . . ?
Cu25 Cu14 Cu13 60.27(5) 2_666 . ?
Cu21 Cu14 Cu15 62.81(4) . . ?
Cu25 Cu14 Cu15 113.73(6) 2_666 . ?
Cu13 Cu14 Cu15 113.88(6) . . ?
Cu21 Cu14 Cu26 58.54(4) . 2_666 ?
Cu25 Cu14 Cu26 60.61(5) 2_666 2_666 ?
Cu13 Cu14 Cu26 109.15(6) . 2_666 ?
Cu15 Cu14 Cu26 62.42(5) . 2_666 ?
Cu21 Cu14 Cu5 58.57(4) . . ?
Cu25 Cu14 Cu5 109.12(6) 2_666 . ?
Cu13 Cu14 Cu5 60.53(4) . . ?
Cu15 Cu14 Cu5 62.76(5) . . ?
Cu26 Cu14 Cu5 109.34(5) 2_666 . ?
C1A Cu15 Cu14 94.7(2) . . ?
C1A Cu15 Cu16 97.2(2) . . ?
Cu14 Cu15 Cu16 168.16(6) . . ?
C1A Cu15 Cu21 150.5(2) . . ?
Cu14 Cu15 Cu21 55.79(4) . . ?
Cu16 Cu15 Cu21 112.37(5) . . ?
C1A Cu15 Cu22 152.7(2) . . ?
Cu14 Cu15 Cu22 112.66(5) . . ?
Cu16 Cu15 Cu22 55.50(4) . . ?
Cu21 Cu15 Cu22 56.87(4) . . ?
C1A Cu15 Cu26 112.1(3) . 2_666 ?
Cu14 Cu15 Cu26 59.33(4) . 2_666 ?
Cu16 Cu15 Cu26 115.33(6) . 2_666 ?
Cu21 Cu15 Cu26 55.48(4) . 2_666 ?
Cu22 Cu15 Cu26 83.28(4) . 2_666 ?
C1A Cu15 Cu6 113.9(3) . . ?
Cu14 Cu15 Cu6 115.81(6) . . ?
Cu16 Cu15 Cu6 59.05(5) . . ?
Cu21 Cu15 Cu6 83.20(4) . . ?
Cu22 Cu15 Cu6 55.12(4) . . ?
Cu26 Cu15 Cu6 134.02(5) 2_666 . ?
C1A Cu15 Cu5 112.5(3) . . ?
Cu14 Cu15 Cu5 59.32(4) . . ?
Cu16 Cu15 Cu5 115.58(6) . . ?
Cu21 Cu15 Cu5 55.41(4) . . ?
Cu22 Cu15 Cu5 83.36(4) . . ?
Cu26 Cu15 Cu5 104.45(5) 2_666 . ?
Cu6 Cu15 Cu5 56.78(4) . . ?
C1A Cu15 Cu27 113.2(3) . 2_666 ?
Cu14 Cu15 Cu27 115.73(5) . 2_666 ?
Cu16 Cu15 Cu27 58.93(5) . 2_666 ?
Cu21 Cu15 Cu27 83.38(4) . 2_666 ?
Cu22 Cu15 Cu27 55.29(4) . 2_666 ?
Cu26 Cu15 Cu27 56.66(4) 2_666 2_666 ?
Cu6 Cu15 Cu27 103.90(5) . 2_666 ?
Cu5 Cu15 Cu27 134.22(5) . 2_666 ?
Cu22 Cu16 Cu17 60.29(4) . . ?
Cu22 Cu16 Cu28 60.43(4) . 2_666 ?
Cu17 Cu16 Cu28 60.30(5) . 2_666 ?
Cu22 Cu16 Cu15 62.73(4) . . ?
Cu17 Cu16 Cu15 113.64(5) . . ?
Cu28 Cu16 Cu15 114.00(5) 2_666 . ?
Cu22 Cu16 Cu6 58.30(4) . . ?
Cu17 Cu16 Cu6 60.51(5) . . ?
Cu28 Cu16 Cu6 109.04(5) 2_666 . ?
Cu15 Cu16 Cu6 62.27(5) . . ?
Cu22 Cu16 Cu27 58.64(4) . 2_666 ?
Cu17 Cu16 Cu27 109.28(6) . 2_666 ?
Cu28 Cu16 Cu27 60.79(5) 2_666 2_666 ?
Cu15 Cu16 Cu27 62.67(5) . 2_666 ?
Cu6 Cu16 Cu27 109.12(5) . 2_666 ?
Cu18 Cu17 Cu22 64.14(4) . . ?
Cu18 Cu17 Cu16 121.59(5) . . ?
Cu22 Cu17 Cu16 57.52(4) . . ?
Cu18 Cu17 Cu28 88.97(5) . 2_666 ?
Cu22 Cu17 Cu28 59.44(4) . 2_666 ?
Cu16 Cu17 Cu28 60.04(5) . 2_666 ?
Cu18 Cu17 Cu6 90.87(5) . . ?
Cu22 Cu17 Cu6 57.61(4) . . ?
Cu16 Cu17 Cu6 60.89(5) . . ?
Cu28 Cu17 Cu6 109.14(5) 2_666 . ?
Cu18 Cu17 Cu2 58.51(4) . . ?
Cu22 Cu17 Cu2 89.67(5) . . ?
Cu16 Cu17 Cu2 121.24(6) . . ?
Cu28 Cu17 Cu2 143.72(5) 2_666 . ?
Cu6 Cu17 Cu2 60.36(4) . . ?
Cu18 Cu17 Cu8 56.58(4) . . ?
Cu22 Cu17 Cu8 120.67(5) . . ?
Cu16 Cu17 Cu8 178.17(6) . . ?
Cu28 Cu17 Cu8 119.09(6) 2_666 . ?
Cu6 Cu17 Cu8 118.68(6) . . ?
Cu2 Cu17 Cu8 58.33(5) . . ?
Cu18 Cu17 Cu24 60.06(4) . . ?
Cu22 Cu17 Cu24 95.16(5) . . ?
Cu16 Cu17 Cu24 121.21(6) . . ?
Cu28 Cu17 Cu24 61.29(4) 2_666 . ?
Cu6 Cu17 Cu24 148.10(5) . . ?
Cu2 Cu17 Cu24 107.76(5) . . ?
Cu8 Cu17 Cu24 58.06(5) . . ?
Cu8 Cu18 Cu25 64.86(5) . . ?
Cu8 Cu18 Cu17 64.80(5) . . ?
Cu25 Cu18 Cu17 120.03(5) . . ?
Cu8 Cu18 Cu2 62.54(5) . . ?
Cu25 Cu18 Cu2 115.99(6) . . ?
Cu17 Cu18 Cu2 63.27(5) . . ?
Cu8 Cu18 Cu23 176.69(6) . . ?
Cu25 Cu18 Cu23 116.01(5) . . ?
Cu17 Cu18 Cu23 116.16(5) . . ?
Cu2 Cu18 Cu23 114.77(5) . . ?
Cu8 Cu18 Cu9 62.51(5) . . ?
Cu25 Cu18 Cu9 63.40(5) . . ?
Cu17 Cu18 Cu9 115.84(5) . . ?
Cu2 Cu18 Cu9 61.51(5) . . ?
Cu23 Cu18 Cu9 114.74(4) . . ?
Cu8 Cu18 Cu20 123.48(6) . 2_666 ?
Cu25 Cu18 Cu20 90.88(5) . 2_666 ?
Cu17 Cu18 Cu20 90.92(5) . 2_666 ?
Cu2 Cu18 Cu20 149.18(6) . 2_666 ?
Cu23 Cu18 Cu20 59.83(3) . 2_666 ?
Cu9 Cu18 Cu20 149.29(6) . 2_666 ?
Cu8 Cu18 Cu24 61.86(5) . . ?
Cu25 Cu18 Cu24 64.61(4) . . ?
Cu17 Cu18 Cu24 64.20(4) . . ?
Cu2 Cu18 Cu24 114.82(5) . . ?
Cu23 Cu18 Cu24 121.44(5) . . ?
Cu9 Cu18 Cu24 115.08(5) . . ?
Cu20 Cu18 Cu24 61.62(4) 2_666 . ?
Cu8 Cu18 Cu22 123.12(5) . . ?
Cu25 Cu18 Cu22 151.88(6) . . ?
Cu17 Cu18 Cu22 58.38(4) . . ?
Cu2 Cu18 Cu22 89.10(5) . . ?
Cu23 Cu18 Cu22 57.79(3) . . ?
Cu9 Cu18 Cu22 144.62(6) . . ?
Cu20 Cu18 Cu22 61.82(4) 2_666 . ?
Cu24 Cu18 Cu22 94.26(5) . . ?
Cu8 Cu18 Cu21 123.10(6) . 2_666 ?
Cu25 Cu18 Cu21 58.29(4) . 2_666 ?
Cu17 Cu18 Cu21 151.91(6) . 2_666 ?
Cu2 Cu18 Cu21 144.71(5) . 2_666 ?
Cu23 Cu18 Cu21 57.72(3) . 2_666 ?
Cu9 Cu18 Cu21 89.19(5) . 2_666 ?
Cu20 Cu18 Cu21 61.84(4) 2_666 2_666 ?
Cu24 Cu18 Cu21 94.58(5) . 2_666 ?
Cu22 Cu18 Cu21 108.63(5) . 2_666 ?
Cu8 Cu18 Cu19 119.37(6) . . ?
Cu25 Cu18 Cu19 89.67(5) . . ?
Cu17 Cu18 Cu19 143.91(6) . . ?
Cu2 Cu18 Cu19 86.26(5) . . ?
Cu23 Cu18 Cu19 57.83(3) . . ?
Cu9 Cu18 Cu19 56.91(4) . . ?
Cu20 Cu18 Cu19 109.98(5) 2_666 . ?
Cu24 Cu18 Cu19 151.68(5) . . ?
Cu22 Cu18 Cu19 105.29(4) . . ?
Cu21 Cu18 Cu19 60.06(4) 2_666 . ?
Cu8 Cu18 Cu7 119.50(6) . . ?
Cu25 Cu18 Cu7 143.80(5) . . ?
Cu17 Cu18 Cu7 89.86(5) . . ?
Cu2 Cu18 Cu7 57.02(4) . . ?
Cu23 Cu18 Cu7 57.75(3) . . ?
Cu9 Cu18 Cu7 86.17(5) . . ?
Cu20 Cu18 Cu7 109.92(5) 2_666 . ?
Cu24 Cu18 Cu7 151.40(5) . . ?
Cu22 Cu18 Cu7 60.11(4) . . ?
Cu21 Cu18 Cu7 105.14(4) 2_666 . ?
Cu19 Cu18 Cu7 55.88(4) . . ?
Cu10 Cu19 Cu9 64.78(5) . . ?
Cu10 Cu19 Cu11 64.97(5) . . ?
Cu9 Cu19 Cu11 119.87(6) . . ?
Cu10 Cu19 Cu7 123.78(6) . . ?
Cu9 Cu19 Cu7 90.67(5) . . ?
Cu11 Cu19 Cu7 91.06(5) . . ?
Cu10 Cu19 Cu23 176.22(6) . . ?
Cu9 Cu19 Cu23 115.82(5) . . ?
Cu11 Cu19 Cu23 116.53(5) . . ?
Cu7 Cu19 Cu23 59.97(3) . . ?
Cu10 Cu19 Cu27 62.13(5) . . ?
Cu9 Cu19 Cu27 115.99(5) . . ?
Cu11 Cu19 Cu27 62.97(4) . . ?
Cu7 Cu19 Cu27 149.17(6) . . ?
Cu23 Cu19 Cu27 115.07(5) . . ?
Cu10 Cu19 Cu26 62.04(5) . . ?
Cu9 Cu19 Cu26 63.55(4) . . ?
Cu11 Cu19 Cu26 115.65(5) . . ?
Cu7 Cu19 Cu26 149.28(5) . . ?
Cu23 Cu19 Cu26 114.61(5) . . ?
Cu27 Cu19 Cu26 61.54(4) . . ?
Cu10 Cu19 Cu3 62.01(5) . . ?
Cu9 Cu19 Cu3 65.35(5) . . ?
Cu11 Cu19 Cu3 63.19(4) . . ?
Cu7 Cu19 Cu3 61.79(4) . . ?
Cu23 Cu19 Cu3 121.74(5) . . ?
Cu27 Cu19 Cu3 113.79(5) . . ?
Cu26 Cu19 Cu3 115.41(5) . . ?
Cu10 Cu19 Cu20 123.61(5) . . ?
Cu9 Cu19 Cu20 151.64(6) . . ?
Cu11 Cu19 Cu20 58.70(4) . . ?
Cu7 Cu19 Cu20 61.76(4) . . ?
Cu23 Cu19 Cu20 57.83(3) . . ?
Cu27 Cu19 Cu20 89.30(5) . . ?
Cu26 Cu19 Cu20 144.68(5) . . ?
Cu3 Cu19 Cu20 93.64(5) . . ?
Cu10 Cu19 Cu22 119.42(5) . 2_666 ?
Cu9 Cu19 Cu22 144.06(6) . 2_666 ?
Cu11 Cu19 Cu22 89.85(5) . 2_666 ?
Cu7 Cu19 Cu22 109.85(5) . 2_666 ?
Cu23 Cu19 Cu22 57.70(3) . 2_666 ?
Cu27 Cu19 Cu22 57.38(4) . 2_666 ?
Cu26 Cu19 Cu22 86.34(5) . 2_666 ?
Cu3 Cu19 Cu22 150.38(5) . 2_666 ?
Cu20 Cu19 Cu22 59.96(4) . 2_666 ?
Cu10 Cu19 Cu21 119.01(6) . 2_666 ?
Cu9 Cu19 Cu21 89.72(5) . 2_666 ?
Cu11 Cu19 Cu21 144.02(5) . 2_666 ?
Cu7 Cu19 Cu21 109.90(5) . 2_666 ?
Cu23 Cu19 Cu21 57.59(3) . 2_666 ?
Cu27 Cu19 Cu21 86.65(5) . 2_666 ?
Cu26 Cu19 Cu21 57.02(4) . 2_666 ?
Cu3 Cu19 Cu21 152.58(5) . 2_666 ?
Cu20 Cu19 Cu21 105.19(5) . 2_666 ?
Cu22 Cu19 Cu21 56.04(4) 2_666 2_666 ?
Cu10 Cu19 Cu18 122.78(5) . . ?
Cu9 Cu19 Cu18 58.11(4) . . ?
Cu11 Cu19 Cu18 152.25(6) . . ?
Cu7 Cu19 Cu18 62.08(4) . . ?
Cu23 Cu19 Cu18 57.71(3) . . ?
Cu27 Cu19 Cu18 144.70(6) . . ?
Cu26 Cu19 Cu18 88.96(5) . . ?
Cu3 Cu19 Cu18 95.60(5) . . ?
Cu20 Cu19 Cu18 108.69(5) . . ?
Cu22 Cu19 Cu18 105.13(5) 2_666 . ?
Cu21 Cu19 Cu18 59.78(4) 2_666 . ?
Cu12 Cu20 Cu13 64.41(5) . . ?
Cu12 Cu20 Cu28 64.45(5) . . ?
Cu13 Cu20 Cu28 118.99(5) . . ?
Cu12 Cu20 Cu23 176.95(6) . . ?
Cu13 Cu20 Cu23 116.30(5) . . ?
Cu28 Cu20 Cu23 116.58(5) . . ?
Cu12 Cu20 Cu18 123.05(5) . 2_666 ?
Cu13 Cu20 Cu18 90.62(5) . 2_666 ?
Cu28 Cu20 Cu18 90.71(5) . 2_666 ?
Cu23 Cu20 Cu18 59.99(3) . 2_666 ?
Cu12 Cu20 Cu11 62.14(5) . . ?
Cu13 Cu20 Cu11 115.74(5) . . ?
Cu28 Cu20 Cu11 62.98(4) . . ?
Cu23 Cu20 Cu11 115.47(5) . . ?
Cu18 Cu20 Cu11 149.01(6) 2_666 . ?
Cu12 Cu20 Cu4 62.02(5) . . ?
Cu13 Cu20 Cu4 63.05(4) . . ?
Cu28 Cu20 Cu4 115.60(5) . . ?
Cu23 Cu20 Cu4 115.39(4) . . ?
Cu18 Cu20 Cu4 149.03(6) 2_666 . ?
Cu11 Cu20 Cu4 61.95(4) . . ?
Cu12 Cu20 Cu24 61.90(5) . 2_666 ?
Cu13 Cu20 Cu24 64.21(4) . 2_666 ?
Cu28 Cu20 Cu24 63.73(4) . 2_666 ?
Cu23 Cu20 Cu24 121.14(5) . 2_666 ?
Cu18 Cu20 Cu24 61.15(4) 2_666 2_666 ?
Cu11 Cu20 Cu24 114.27(5) . 2_666 ?
Cu4 Cu20 Cu24 114.53(5) . 2_666 ?
Cu12 Cu20 Cu7 119.27(6) . . ?
Cu13 Cu20 Cu7 89.92(5) . . ?
Cu28 Cu20 Cu7 144.56(5) . . ?
Cu23 Cu20 Cu7 58.09(3) . . ?
Cu18 Cu20 Cu7 110.28(5) 2_666 . ?
Cu11 Cu20 Cu7 86.96(5) . . ?
Cu4 Cu20 Cu7 57.31(4) . . ?
Cu24 Cu20 Cu7 151.47(5) 2_666 . ?
Cu12 Cu20 Cu19 119.44(5) . . ?
Cu13 Cu20 Cu19 144.39(5) . . ?
Cu28 Cu20 Cu19 90.15(5) . . ?
Cu23 Cu20 Cu19 58.10(3) . . ?
Cu18 Cu20 Cu19 110.30(5) 2_666 . ?
Cu11 Cu20 Cu19 57.37(4) . . ?
Cu4 Cu20 Cu19 86.86(5) . . ?
Cu24 Cu20 Cu19 151.17(5) 2_666 . ?
Cu7 Cu20 Cu19 56.32(4) . . ?
Cu12 Cu20 Cu22 123.11(5) . 2_666 ?
Cu13 Cu20 Cu22 151.58(6) . 2_666 ?
Cu28 Cu20 Cu22 58.73(4) . 2_666 ?
Cu23 Cu20 Cu22 57.85(3) . 2_666 ?
Cu18 Cu20 Cu22 61.88(4) 2_666 2_666 ?
Cu11 Cu20 Cu22 89.20(5) . 2_666 ?
Cu4 Cu20 Cu22 145.32(5) . 2_666 ?
Cu24 Cu20 Cu22 94.02(5) 2_666 2_666 ?
Cu7 Cu20 Cu22 105.64(4) . 2_666 ?
Cu19 Cu20 Cu22 60.16(4) . 2_666 ?
Cu12 Cu20 Cu21 122.84(6) . . ?
Cu13 Cu20 Cu21 58.50(4) . . ?
Cu28 Cu20 Cu21 151.66(6) . . ?
Cu23 Cu20 Cu21 57.80(3) . . ?
Cu18 Cu20 Cu21 61.93(4) 2_666 . ?
Cu11 Cu20 Cu21 145.32(5) . . ?
Cu4 Cu20 Cu21 89.16(5) . . ?
Cu24 Cu20 Cu21 94.37(5) 2_666 . ?
Cu7 Cu20 Cu21 60.07(4) . . ?
Cu19 Cu20 Cu21 105.56(4) . . ?
Cu22 Cu20 Cu21 108.74(5) 2_666 . ?
Cu14 Cu21 Cu26 64.37(5) . 2_666 ?
Cu14 Cu21 Cu5 64.52(5) . . ?
Cu26 Cu21 Cu5 119.24(5) 2_666 . ?
Cu14 Cu21 Cu23 176.88(5) . . ?
Cu26 Cu21 Cu23 116.35(5) 2_666 . ?
Cu5 Cu21 Cu23 116.51(5) . . ?
Cu14 Cu21 Cu22 123.19(5) . . ?
Cu26 Cu21 Cu22 90.70(5) 2_666 . ?
Cu5 Cu21 Cu22 91.05(5) . . ?
Cu23 Cu21 Cu22 59.92(3) . . ?
Cu14 Cu21 Cu25 62.13(5) . 2_666 ?
Cu26 Cu21 Cu25 63.14(4) 2_666 2_666 ?
Cu5 Cu21 Cu25 115.48(5) . 2_666 ?
Cu23 Cu21 Cu25 115.22(5) . 2_666 ?
Cu22 Cu21 Cu25 149.05(6) . 2_666 ?
Cu14 Cu21 Cu13 62.40(5) . . ?
Cu26 Cu21 Cu13 115.62(5) 2_666 . ?
Cu5 Cu21 Cu13 63.17(4) . . ?
Cu23 Cu21 Cu13 115.14(5) . . ?
Cu22 Cu21 Cu13 149.39(6) . . ?
Cu25 Cu21 Cu13 61.56(4) 2_666 . ?
Cu14 Cu21 Cu15 61.40(4) . . ?
Cu26 Cu21 Cu15 63.81(4) 2_666 . ?
Cu5 Cu21 Cu15 64.21(4) . . ?
Cu23 Cu21 Cu15 121.71(4) . . ?
Cu22 Cu21 Cu15 61.79(4) . . ?
Cu25 Cu21 Cu15 114.11(5) 2_666 . ?
Cu13 Cu21 Cu15 114.48(5) . . ?
Cu14 Cu21 Cu7 122.95(6) . . ?
Cu26 Cu21 Cu7 151.94(5) 2_666 . ?
Cu5 Cu21 Cu7 58.49(4) . . ?
Cu23 Cu21 Cu7 58.02(3) . . ?
Cu22 Cu21 Cu7 62.21(4) . . ?
Cu25 Cu21 Cu7 144.87(5) 2_666 . ?
Cu13 Cu21 Cu7 89.04(5) . . ?
Cu15 Cu21 Cu7 94.72(5) . . ?
Cu14 Cu21 Cu20 119.61(5) . . ?
Cu26 Cu21 Cu20 144.43(5) 2_666 . ?
Cu5 Cu21 Cu20 89.86(5) . . ?
Cu23 Cu21 Cu20 57.88(3) . . ?
Cu22 Cu21 Cu20 110.02(5) . . ?
Cu25 Cu21 Cu20 86.86(4) 2_666 . ?
Cu13 Cu21 Cu20 57.26(4) . . ?
Cu15 Cu21 Cu20 151.50(5) . . ?
Cu7 Cu21 Cu20 59.81(4) . . ?
Cu14 Cu21 Cu18 119.35(5) . 2_666 ?
Cu26 Cu21 Cu18 90.01(5) 2_666 2_666 ?
Cu5 Cu21 Cu18 144.16(5) . 2_666 ?
Cu23 Cu21 Cu18 57.95(3) . 2_666 ?
Cu22 Cu21 Cu18 110.10(5) . 2_666 ?
Cu25 Cu21 Cu18 57.27(4) 2_666 2_666 ?
Cu13 Cu21 Cu18 86.45(4) . 2_666 ?
Cu15 Cu21 Cu18 151.34(5) . 2_666 ?
Cu7 Cu21 Cu18 105.48(5) . 2_666 ?
Cu20 Cu21 Cu18 56.24(4) . 2_666 ?
Cu14 Cu21 Cu19 122.72(6) . 2_666 ?
Cu26 Cu21 Cu19 58.42(4) 2_666 2_666 ?
Cu5 Cu21 Cu19 151.93(5) . 2_666 ?
Cu23 Cu21 Cu19 57.93(3) . 2_666 ?
Cu22 Cu21 Cu19 61.85(4) . 2_666 ?
Cu25 Cu21 Cu19 89.13(5) 2_666 2_666 ?
Cu13 Cu21 Cu19 144.85(5) . 2_666 ?
Cu15 Cu21 Cu19 94.33(5) . 2_666 ?
Cu7 Cu21 Cu19 109.10(5) . 2_666 ?
Cu20 Cu21 Cu19 105.56(5) . 2_666 ?
Cu18 Cu21 Cu19 60.15(4) 2_666 2_666 ?
Cu16 Cu22 Cu6 64.47(5) . . ?
Cu16 Cu22 Cu27 64.37(5) . 2_666 ?
Cu6 Cu22 Cu27 119.12(5) . 2_666 ?
Cu16 Cu22 Cu23 177.00(6) . . ?
Cu6 Cu22 Cu23 116.52(5) . . ?
Cu27 Cu22 Cu23 116.33(5) 2_666 . ?
Cu16 Cu22 Cu21 123.11(6) . . ?
Cu6 Cu22 Cu21 90.68(5) . . ?
Cu27 Cu22 Cu21 90.91(5) 2_666 . ?
Cu23 Cu22 Cu21 59.88(3) . . ?
Cu16 Cu22 Cu17 62.19(5) . . ?
Cu6 Cu22 Cu17 63.16(5) . . ?
Cu27 Cu22 Cu17 115.50(5) 2_666 . ?
Cu23 Cu22 Cu17 115.45(5) . . ?
Cu21 Cu22 Cu17 149.10(6) . . ?
Cu16 Cu22 Cu28 62.30(5) . 2_666 ?
Cu6 Cu22 Cu28 115.60(5) . 2_666 ?
Cu27 Cu22 Cu28 63.28(4) 2_666 2_666 ?
Cu23 Cu22 Cu28 115.15(5) . 2_666 ?
Cu21 Cu22 Cu28 149.38(6) . 2_666 ?
Cu17 Cu22 Cu28 61.51(4) . 2_666 ?
Cu16 Cu22 Cu15 61.77(4) . . ?
Cu6 Cu22 Cu15 63.90(4) . . ?
Cu27 Cu22 Cu15 64.17(4) 2_666 . ?
Cu23 Cu22 Cu15 121.23(4) . . ?
Cu21 Cu22 Cu15 61.34(4) . . ?
Cu17 Cu22 Cu15 114.41(5) . . ?
Cu28 Cu22 Cu15 114.75(5) 2_666 . ?
Cu16 Cu22 Cu20 119.53(5) . 2_666 ?
Cu6 Cu22 Cu20 144.67(5) . 2_666 ?
Cu27 Cu22 Cu20 89.79(5) 2_666 2_666 ?
Cu23 Cu22 Cu20 57.89(3) . 2_666 ?
Cu21 Cu22 Cu20 109.99(5) . 2_666 ?
Cu17 Cu22 Cu20 87.02(5) . 2_666 ?
Cu28 Cu22 Cu20 57.26(4) 2_666 2_666 ?
Cu15 Cu22 Cu20 151.21(5) . 2_666 ?
Cu16 Cu22 Cu18 119.60(5) . . ?
Cu6 Cu22 Cu18 90.21(5) . . ?
Cu27 Cu22 Cu18 144.20(6) 2_666 . ?
Cu23 Cu22 Cu18 57.97(3) . . ?
Cu21 Cu22 Cu18 110.07(5) . . ?
Cu17 Cu22 Cu18 57.48(4) . . ?
Cu28 Cu22 Cu18 86.48(5) 2_666 . ?
Cu15 Cu22 Cu18 151.41(6) . . ?
Cu20 Cu22 Cu18 56.30(4) 2_666 . ?
Cu16 Cu22 Cu19 122.63(6) . 2_666 ?
Cu6 Cu22 Cu19 151.75(5) . 2_666 ?
Cu27 Cu22 Cu19 58.32(4) 2_666 2_666 ?
Cu23 Cu22 Cu19 58.01(3) . 2_666 ?
Cu21 Cu22 Cu19 62.11(4) . 2_666 ?
Cu17 Cu22 Cu19 145.06(6) . 2_666 ?
Cu28 Cu22 Cu19 89.12(5) 2_666 2_666 ?
Cu15 Cu22 Cu19 94.23(5) . 2_666 ?
Cu20 Cu22 Cu19 59.87(4) 2_666 2_666 ?
Cu18 Cu22 Cu19 105.55(5) . 2_666 ?
Cu16 Cu22 Cu7 123.10(6) . . ?
Cu6 Cu22 Cu7 58.68(4) . . ?
Cu27 Cu22 Cu7 151.70(5) 2_666 . ?
Cu23 Cu22 Cu7 57.84(3) . . ?
Cu21 Cu22 Cu7 61.71(4) . . ?
Cu17 Cu22 Cu7 89.39(5) . . ?
Cu28 Cu22 Cu7 144.96(5) 2_666 . ?
Cu15 Cu22 Cu7 94.17(5) . . ?
Cu20 Cu22 Cu7 105.57(5) 2_666 . ?
Cu18 Cu22 Cu7 60.20(4) . . ?
Cu19 Cu22 Cu7 108.92(4) 2_666 . ?
Cu21 Cu23 Cu21 180.00(4) . 2_666 ?
Cu21 Cu23 Cu22 119.80(3) . 2_666 ?
Cu21 Cu23 Cu22 60.19(3) 2_666 2_666 ?
Cu21 Cu23 Cu22 60.19(3) . . ?
Cu21 Cu23 Cu22 119.81(3) 2_666 . ?
Cu22 Cu23 Cu22 180.0 2_666 . ?
Cu21 Cu23 Cu20 64.32(3) . . ?
Cu21 Cu23 Cu20 115.68(3) 2_666 . ?
Cu22 Cu23 Cu20 64.25(3) 2_666 . ?
Cu22 Cu23 Cu20 115.74(3) . . ?
Cu21 Cu23 Cu20 115.68(3) . 2_666 ?
Cu21 Cu23 Cu20 64.33(3) 2_666 2_666 ?
Cu22 Cu23 Cu20 115.75(3) 2_666 2_666 ?
Cu22 Cu23 Cu20 64.26(3) . 2_666 ?
Cu20 Cu23 Cu20 180.0 . 2_666 ?
Cu21 Cu23 Cu18 64.33(3) . 2_666 ?
Cu21 Cu23 Cu18 115.67(3) 2_666 2_666 ?
Cu22 Cu23 Cu18 64.24(3) 2_666 2_666 ?
Cu22 Cu23 Cu18 115.76(3) . 2_666 ?
Cu20 Cu23 Cu18 60.18(3) . 2_666 ?
Cu20 Cu23 Cu18 119.82(3) 2_666 2_666 ?
Cu21 Cu23 Cu18 115.67(3) . . ?
Cu21 Cu23 Cu18 64.33(3) 2_666 . ?
Cu22 Cu23 Cu18 115.76(3) 2_666 . ?
Cu22 Cu23 Cu18 64.24(3) . . ?
Cu20 Cu23 Cu18 119.82(3) . . ?
Cu20 Cu23 Cu18 60.18(3) 2_666 . ?
Cu18 Cu23 Cu18 180.0 2_666 . ?
Cu21 Cu23 Cu7 115.79(3) . 2_666 ?
Cu21 Cu23 Cu7 64.21(3) 2_666 2_666 ?
Cu22 Cu23 Cu7 64.54(3) 2_666 2_666 ?
Cu22 Cu23 Cu7 115.47(3) . 2_666 ?
Cu20 Cu23 Cu7 116.00(3) . 2_666 ?
Cu20 Cu23 Cu7 64.00(3) 2_666 2_666 ?
Cu18 Cu23 Cu7 64.53(3) 2_666 2_666 ?
Cu18 Cu23 Cu7 115.47(3) . 2_666 ?
Cu21 Cu23 Cu7 64.21(3) . . ?
Cu21 Cu23 Cu7 115.79(3) 2_666 . ?
Cu22 Cu23 Cu7 115.46(3) 2_666 . ?
Cu22 Cu23 Cu7 64.54(3) . . ?
Cu20 Cu23 Cu7 64.00(3) . . ?
Cu20 Cu23 Cu7 116.01(3) 2_666 . ?
Cu18 Cu23 Cu7 115.47(3) 2_666 . ?
Cu18 Cu23 Cu7 64.53(3) . . ?
Cu7 Cu23 Cu7 180.0 2_666 . ?
Cu21 Cu23 Cu19 115.52(3) . . ?
Cu21 Cu23 Cu19 64.48(3) 2_666 . ?
Cu22 Cu23 Cu19 64.29(3) 2_666 . ?
Cu22 Cu23 Cu19 115.71(3) . . ?
Cu20 Cu23 Cu19 64.06(3) . . ?
Cu20 Cu23 Cu19 115.94(3) 2_666 . ?
Cu18 Cu23 Cu19 115.54(3) 2_666 . ?
Cu18 Cu23 Cu19 64.46(3) . . ?
Cu7 Cu23 Cu19 120.03(3) 2_666 . ?
Cu7 Cu23 Cu19 59.97(3) . . ?
Cu21 Cu23 Cu19 64.48(3) . 2_666 ?
Cu21 Cu23 Cu19 115.52(3) 2_666 2_666 ?
Cu22 Cu23 Cu19 115.71(3) 2_666 2_666 ?
Cu22 Cu23 Cu19 64.29(3) . 2_666 ?
Cu20 Cu23 Cu19 115.94(3) . 2_666 ?
Cu20 Cu23 Cu19 64.06(3) 2_666 2_666 ?
Cu18 Cu23 Cu19 64.46(3) 2_666 2_666 ?
Cu18 Cu23 Cu19 115.54(3) . 2_666 ?
Cu7 Cu23 Cu19 59.97(3) 2_666 2_666 ?
Cu7 Cu23 Cu19 120.03(3) . 2_666 ?
Cu19 Cu23 Cu19 180.0 . 2_666 ?
C1B Cu24 Cu8 93.7(2) . . ?
C1B Cu24 Cu12 97.9(2) . 2_666 ?
Cu8 Cu24 Cu12 168.37(6) . 2_666 ?
C1B Cu24 Cu18 149.4(2) . . ?
Cu8 Cu24 Cu18 55.73(4) . . ?
Cu12 Cu24 Cu18 112.65(5) 2_666 . ?
C1B Cu24 Cu20 153.2(2) . 2_666 ?
Cu8 Cu24 Cu20 112.96(5) . 2_666 ?
Cu12 Cu24 Cu20 55.42(4) 2_666 2_666 ?
Cu18 Cu24 Cu20 57.23(4) . 2_666 ?
C1B Cu24 Cu28 111.4(2) . 2_666 ?
Cu8 Cu24 Cu28 116.19(6) . 2_666 ?
Cu12 Cu24 Cu28 59.23(5) 2_666 2_666 ?
Cu18 Cu24 Cu28 83.94(4) . 2_666 ?
Cu20 Cu24 Cu28 55.66(4) 2_666 2_666 ?
C1B Cu24 Cu17 109.5(2) . . ?
Cu8 Cu24 Cu17 59.55(5) . . ?
Cu12 Cu24 Cu17 115.83(6) 2_666 . ?
Cu18 Cu24 Cu17 55.74(4) . . ?
Cu20 Cu24 Cu17 83.74(4) 2_666 . ?
Cu28 Cu24 Cu17 56.89(4) 2_666 . ?
C1B Cu24 Cu13 115.9(2) . 2_666 ?
Cu8 Cu24 Cu13 115.54(6) . 2_666 ?
Cu12 Cu24 Cu13 58.93(4) 2_666 2_666 ?
Cu18 Cu24 Cu13 83.47(4) . 2_666 ?
Cu20 Cu24 Cu13 55.39(4) 2_666 2_666 ?
Cu28 Cu24 Cu13 104.46(5) 2_666 2_666 ?
Cu17 Cu24 Cu13 134.64(5) . 2_666 ?
C1B Cu24 Cu25 114.0(2) . . ?
Cu8 Cu24 Cu25 59.34(5) . . ?
Cu12 Cu24 Cu25 115.10(5) 2_666 . ?
Cu18 Cu24 Cu25 55.38(4) . . ?
Cu20 Cu24 Cu25 83.30(4) 2_666 . ?
Cu28 Cu24 Cu25 134.62(5) 2_666 . ?
Cu17 Cu24 Cu25 104.75(5) . . ?
Cu13 Cu24 Cu25 56.43(4) 2_666 . ?
Cu18 Cu25 Cu21 64.44(4) . 2_666 ?
Cu18 Cu25 Cu14 121.97(6) . 2_666 ?
Cu21 Cu25 Cu14 57.59(4) 2_666 2_666 ?
Cu18 Cu25 Cu13 89.16(5) . 2_666 ?
Cu21 Cu25 Cu13 59.37(4) 2_666 2_666 ?
Cu14 Cu25 Cu13 60.13(5) 2_666 2_666 ?
Cu18 Cu25 Cu26 91.10(5) . . ?
Cu21 Cu25 Cu26 57.86(4) 2_666 . ?
Cu14 Cu25 Cu26 60.93(5) 2_666 . ?
Cu13 Cu25 Cu26 109.30(5) 2_666 . ?
Cu18 Cu25 Cu9 58.70(4) . . ?
Cu21 Cu25 Cu9 90.00(5) 2_666 . ?
Cu14 Cu25 Cu9 121.21(6) 2_666 . ?
Cu13 Cu25 Cu9 144.04(6) 2_666 . ?
Cu26 Cu25 Cu9 60.28(4) . . ?
Cu18 Cu25 Cu8 56.73(4) . . ?
Cu21 Cu25 Cu8 121.11(6) 2_666 . ?
Cu14 Cu25 Cu8 178.70(7) 2_666 . ?
Cu13 Cu25 Cu8 119.36(6) 2_666 . ?
Cu26 Cu25 Cu8 118.65(6) . . ?
Cu9 Cu25 Cu8 58.37(5) . . ?
Cu18 Cu25 Cu24 60.02(4) . . ?
Cu21 Cu25 Cu24 95.43(5) 2_666 . ?
Cu14 Cu25 Cu24 121.63(6) 2_666 . ?
Cu13 Cu25 Cu24 61.64(4) 2_666 . ?
Cu26 Cu25 Cu24 148.43(6) . . ?
Cu9 Cu25 Cu24 107.74(5) . . ?
Cu8 Cu25 Cu24 57.96(5) . . ?
Cu21 Cu26 Cu19 64.56(4) 2_666 . ?
Cu21 Cu26 Cu10 121.97(6) 2_666 . ?
Cu19 Cu26 Cu10 57.47(4) . . ?
Cu21 Cu26 Cu27 89.49(5) 2_666 . ?
Cu19 Cu26 Cu27 59.16(4) . . ?
Cu10 Cu26 Cu27 59.79(5) . . ?
Cu21 Cu26 Cu25 59.00(4) 2_666 . ?
Cu19 Cu26 Cu25 90.25(5) . . ?
Cu10 Cu26 Cu25 120.96(6) . . ?
Cu27 Cu26 Cu25 144.45(6) . . ?
Cu21 Cu26 Cu14 57.09(4) 2_666 2_666 ?
Cu19 Cu26 Cu14 121.59(5) . 2_666 ?
Cu10 Cu26 Cu14 179.02(6) . 2_666 ?
Cu27 Cu26 Cu14 120.11(6) . 2_666 ?
Cu25 Cu26 Cu14 58.46(4) . 2_666 ?
Cu21 Cu26 Cu9 90.49(5) 2_666 . ?
Cu19 Cu26 Cu9 57.33(4) . . ?
Cu10 Cu26 Cu9 60.97(5) . . ?
Cu27 Cu26 Cu9 108.71(6) . . ?
Cu25 Cu26 Cu9 59.99(4) . . ?
Cu14 Cu26 Cu9 118.45(6) 2_666 . ?
Cu21 Cu26 Cu15 60.71(4) 2_666 2_666 ?
Cu19 Cu26 Cu15 96.07(5) . 2_666 ?
Cu10 Cu26 Cu15 121.76(6) . 2_666 ?
Cu27 Cu26 Cu15 62.15(4) . 2_666 ?
Cu25 Cu26 Cu15 108.40(5) . 2_666 ?
Cu14 Cu26 Cu15 58.25(4) 2_666 2_666 ?
Cu9 Cu26 Cu15 148.51(5) . 2_666 ?
Cu22 Cu27 Cu19 64.30(4) 2_666 . ?
Cu22 Cu27 Cu10 121.70(5) 2_666 . ?
Cu19 Cu27 Cu10 57.49(4) . . ?
Cu22 Cu27 Cu26 88.89(5) 2_666 . ?
Cu19 Cu27 Cu26 59.30(4) . . ?
Cu10 Cu27 Cu26 59.74(5) . . ?
Cu22 Cu27 Cu11 91.00(5) 2_666 . ?
Cu19 Cu27 Cu11 58.03(4) . . ?
Cu10 Cu27 Cu11 61.58(5) . . ?
Cu26 Cu27 Cu11 109.55(5) . . ?
Cu22 Cu27 Cu16 56.99(4) 2_666 2_666 ?
Cu19 Cu27 Cu16 121.24(6) . 2_666 ?
Cu10 Cu27 Cu16 178.61(6) . 2_666 ?
Cu26 Cu27 Cu16 119.31(6) . 2_666 ?
Cu11 Cu27 Cu16 118.46(6) . 2_666 ?
Cu22 Cu27 Cu28 59.07(4) 2_666 . ?
Cu19 Cu27 Cu28 90.09(5) . . ?
Cu10 Cu27 Cu28 121.47(6) . . ?
Cu26 Cu27 Cu28 144.12(5) . . ?
Cu11 Cu27 Cu28 59.90(4) . . ?
Cu16 Cu27 Cu28 58.57(5) 2_666 . ?
Cu22 Cu27 Cu15 60.54(4) 2_666 2_666 ?
Cu19 Cu27 Cu15 95.54(5) . 2_666 ?
Cu10 Cu27 Cu15 120.75(6) . 2_666 ?
Cu26 Cu27 Cu15 61.19(4) . 2_666 ?
Cu11 Cu27 Cu15 148.84(5) . 2_666 ?
Cu16 Cu27 Cu15 58.40(4) 2_666 2_666 ?
Cu28 Cu27 Cu15 108.55(5) . 2_666 ?
Cu20 Cu28 Cu22 64.01(4) . 2_666 ?
Cu20 Cu28 Cu16 121.25(5) . 2_666 ?
Cu22 Cu28 Cu16 57.27(4) 2_666 2_666 ?
Cu20 Cu28 Cu17 89.39(5) . 2_666 ?
Cu22 Cu28 Cu17 59.04(4) 2_666 2_666 ?
Cu16 Cu28 Cu17 59.66(5) 2_666 2_666 ?
Cu20 Cu28 Cu11 59.23(4) . . ?
Cu22 Cu28 Cu11 90.05(5) 2_666 . ?
Cu16 Cu28 Cu11 120.36(6) 2_666 . ?
Cu17 Cu28 Cu11 144.43(5) 2_666 . ?
Cu20 Cu28 Cu12 56.76(4) . . ?
Cu22 Cu28 Cu12 120.71(5) 2_666 . ?
Cu16 Cu28 Cu12 177.93(6) 2_666 . ?
Cu17 Cu28 Cu12 120.09(6) 2_666 . ?
Cu11 Cu28 Cu12 58.47(5) . . ?
Cu20 Cu28 Cu27 90.44(5) . . ?
Cu22 Cu28 Cu27 57.65(4) 2_666 . ?
Cu16 Cu28 Cu27 60.65(5) 2_666 . ?
Cu17 Cu28 Cu27 108.66(6) 2_666 . ?
Cu11 Cu28 Cu27 59.72(4) . . ?
Cu12 Cu28 Cu27 118.16(6) . . ?
Cu20 Cu28 Cu24 60.61(4) . 2_666 ?
Cu22 Cu28 Cu24 95.25(5) 2_666 2_666 ?
Cu16 Cu28 Cu24 121.36(6) 2_666 2_666 ?
Cu17 Cu28 Cu24 61.82(4) 2_666 2_666 ?
Cu11 Cu28 Cu24 108.82(5) . 2_666 ?
Cu12 Cu28 Cu24 58.58(5) . 2_666 ?
Cu27 Cu28 Cu24 148.22(5) . 2_666 ?
C3 N1 C1 112.4(7) . . ?
C3 N1 C16 121.9(7) . . ?
C1 N1 C16 125.7(6) . . ?
C2 N2 C1 113.3(7) . . ?
C2 N2 C4 123.0(7) . . ?
C1 N2 C4 123.7(6) . . ?
N2 C1 N1 100.8(6) . . ?
N2 C1 Cu3 129.7(5) . . ?
N1 C1 Cu3 129.6(5) . . ?
C3 C2 N2 105.2(8) . . ?
C3 C2 H2 127.4 . . ?
N2 C2 H2 127.4 . . ?
C2 C3 N1 108.3(8) . . ?
C2 C3 H3 125.9 . . ?
N1 C3 H3 125.9 . . ?
C5 C4 C9 121.4(8) . . ?
C5 C4 N2 119.5(7) . . ?
C9 C4 N2 118.8(7) . . ?
C6 C5 C4 116.4(8) . . ?
C6 C5 C10 121.9(8) . . ?
C4 C5 C10 121.6(8) . . ?
C7 C6 C5 123.5(9) . . ?
C7 C6 H6 118.3 . . ?
C5 C6 H6 118.3 . . ?
C6 C7 C8 119.5(9) . . ?
C6 C7 H7 120.3 . . ?
C8 C7 H7 120.3 . . ?
C9 C8 C7 120.3(9) . . ?
C9 C8 H8 119.9 . . ?
C7 C8 H8 119.9 . . ?
C8 C9 C4 118.7(8) . . ?
C8 C9 C13 120.1(8) . . ?
C4 C9 C13 121.2(8) . . ?
C11 C10 C5 114.8(8) . . ?
C11 C10 C12 107.5(8) . . ?
C5 C10 C12 109.9(8) . . ?
C11 C10 H10 108.2 . . ?
C5 C10 H10 108.2 . . ?
C12 C10 H10 108.2 . . ?
C10 C11 H11A 109.5 . . ?
C10 C11 H11B 109.5 . . ?
H11A C11 H11B 109.5 . . ?
C10 C11 H11C 109.5 . . ?
H11A C11 H11C 109.5 . . ?
H11B C11 H11C 109.5 . . ?
C10 C12 H12A 109.5 . . ?
C10 C12 H12B 109.5 . . ?
H12A C12 H12B 109.5 . . ?
C10 C12 H12C 109.5 . . ?
H12A C12 H12C 109.5 . . ?
H12B C12 H12C 109.5 . . ?
C15 C13 C9 109.0(9) . . ?
C15 C13 C14 108.5(9) . . ?
C9 C13 C14 111.2(10) . . ?
C15 C13 H13 109.4 . . ?
C9 C13 H13 109.4 . . ?
C14 C13 H13 109.4 . . ?
C13 C14 H14A 109.5 . . ?
C13 C14 H14B 109.5 . . ?
H14A C14 H14B 109.5 . . ?
C13 C14 H14C 109.5 . . ?
H14A C14 H14C 109.5 . . ?
H14B C14 H14C 109.5 . . ?
C13 C15 H15A 109.5 . . ?
C13 C15 H15B 109.5 . . ?
H15A C15 H15B 109.5 . . ?
C13 C15 H15C 109.5 . . ?
H15A C15 H15C 109.5 . . ?
H15B C15 H15C 109.5 . . ?
C17 C16 C21 124.2(8) . . ?
C17 C16 N1 117.7(7) . . ?
C21 C16 N1 118.1(7) . . ?
C18 C17 C16 117.6(8) . . ?
C18 C17 C22 117.7(7) . . ?
C16 C17 C22 124.6(8) . . ?
C17 C18 C19 119.6(8) . . ?
C17 C18 H18 120.2 . . ?
C19 C18 H18 120.2 . . ?
C20 C19 C18 120.9(9) . . ?
C20 C19 H19 119.5 . . ?
C18 C19 H19 119.5 . . ?
C19 C20 C21 122.1(9) . . ?
C19 C20 H20 118.9 . . ?
C21 C20 H20 118.9 . . ?
C20 C21 C16 115.4(8) . . ?
C20 C21 C25 121.8(8) . . ?
C16 C21 C25 122.6(8) . . ?
C17 C22 C24 112.6(9) . . ?
C17 C22 C23 112.6(9) . . ?
C24 C22 C23 108.2(8) . . ?
C17 C22 H22 107.8 . . ?
C24 C22 H22 107.8 . . ?
C23 C22 H22 107.8 . . ?
C22 C23 H23A 109.5 . . ?
C22 C23 H23B 109.5 . . ?
H23A C23 H23B 109.5 . . ?
C22 C23 H23C 109.5 . . ?
H23A C23 H23C 109.5 . . ?
H23B C23 H23C 109.5 . . ?
C22 C24 H24A 109.5 . . ?
C22 C24 H24B 109.5 . . ?
H24A C24 H24B 109.5 . . ?
C22 C24 H24C 109.5 . . ?
H24A C24 H24C 109.5 . . ?
H24B C24 H24C 109.5 . . ?
C21 C25 C26 114.6(9) . . ?
C21 C25 C27 111.5(8) . . ?
C26 C25 C27 107.2(8) . . ?
C21 C25 H25 107.7 . . ?
C26 C25 H25 107.7 . . ?
C27 C25 H25 107.7 . . ?
C25 C26 H26A 109.5 . . ?
C25 C26 H26B 109.5 . . ?
H26A C26 H26B 109.5 . . ?
C25 C26 H26C 109.5 . . ?
H26A C26 H26C 109.5 . . ?
H26B C26 H26C 109.5 . . ?
C25 C27 H27A 109.5 . . ?
C25 C27 H27B 109.5 . . ?
H27A C27 H27B 109.5 . . ?
C25 C27 H27C 109.5 . . ?
H27A C27 H27C 109.5 . . ?
H27B C27 H27C 109.5 . . ?
C2A N1A C1A 110.3(7) . . ?
C2A N1A C4A 122.7(7) . . ?
C1A N1A C4A 126.8(7) . . ?
C1A N2A C3A 111.2(7) . . ?
C1A N2A C16A 127.8(6) . . ?
C3A N2A C16A 120.8(7) . . ?
N2A C1A N1A 102.7(6) . . ?
N2A C1A Cu15 130.1(6) . . ?
N1A C1A Cu15 127.1(6) . . ?
C3A C2A N1A 108.8(8) . . ?
C3A C2A H2A 125.6 . . ?
N1A C2A H2A 125.6 . . ?
C2A C3A N2A 106.9(8) . . ?
C2A C3A H3A 126.6 . . ?
N2A C3A H3A 126.6 . . ?
C5A C4A C9A 121.6(8) . . ?
C5A C4A N1A 120.7(8) . . ?
C9A C4A N1A 117.0(8) . . ?
C6A C5A C4A 118.7(9) . . ?
C6A C5A C10A 120.0(9) . . ?
C4A C5A C10A 120.8(8) . . ?
C5A C6A C7A 120.0(10) . . ?
C5A C6A H6A 120.0 . . ?
C7A C6A H6A 120.0 . . ?
C6A C7A C8A 121.4(10) . . ?
C6A C7A H7A 119.3 . . ?
C8A C7A H7A 119.3 . . ?
C9A C8A C7A 121.6(11) . . ?
C9A C8A H8A 119.2 . . ?
C7A C8A H8A 119.2 . . ?
C8A C9A C4A 116.5(10) . . ?
C8A C9A C13A 122.7(11) . . ?
C4A C9A C13A 120.8(9) . . ?
C11A C10A C12A 111.5(14) . . ?
C11A C10A C5A 115.7(12) . . ?
C12A C10A C5A 101.1(13) . . ?
C11A C10A H10A 109.4 . . ?
C12A C10A H10A 109.4 . . ?
C5A C10A H10A 109.4 . . ?
C10A C11A H11D 109.5 . . ?
C10A C11A H11E 109.5 . . ?
H11D C11A H11E 109.5 . . ?
C10A C11A H11F 109.5 . . ?
H11D C11A H11F 109.5 . . ?
H11E C11A H11F 109.5 . . ?
C10A C12A H12D 109.5 . . ?
C10A C12A H12E 109.5 . . ?
H12D C12A H12E 109.5 . . ?
C10A C12A H12F 109.5 . . ?
H12D C12A H12F 109.5 . . ?
H12E C12A H12F 109.5 . . ?
C14A C13A C9A 111.9(12) . . ?
C14A C13A C15A 112.1(10) . . ?
C9A C13A C15A 109.2(10) . . ?
C14A C13A H13A 107.8 . . ?
C9A C13A H13A 107.8 . . ?
C15A C13A H13A 107.8 . . ?
C13A C14A H14D 109.5 . . ?
C13A C14A H14E 109.5 . . ?
H14D C14A H14E 109.5 . . ?
C13A C14A H14F 109.5 . . ?
H14D C14A H14F 109.5 . . ?
H14E C14A H14F 109.5 . . ?
C13A C15A H15D 109.5 . . ?
C13A C15A H15E 109.5 . . ?
H15D C15A H15E 109.5 . . ?
C13A C15A H15F 109.5 . . ?
H15D C15A H15F 109.5 . . ?
H15E C15A H15F 109.5 . . ?
C21A C16A C17A 122.0(7) . . ?
C21A C16A N2A 120.2(7) . . ?
C17A C16A N2A 117.1(7) . . ?
C18A C17A C16A 117.0(7) . . ?
C18A C17A C22A 122.9(9) . . ?
C16A C17A C22A 120.1(8) . . ?
C17A C18A C19A 121.3(9) . . ?
C17A C18A H18A 119.3 . . ?
C19A C18A H18A 119.3 . . ?
C20A C19A C18A 120.8(8) . . ?
C20A C19A H19A 119.6 . . ?
C18A C19A H19A 119.6 . . ?
C19A C20A C21A 119.7(8) . . ?
C19A C20A H20A 120.1 . . ?
C21A C20A H20A 120.1 . . ?
C16A C21A C20A 119.1(8) . . ?
C16A C21A C25A 122.7(8) . . ?
C20A C21A C25A 118.2(8) . . ?
C17A C22A C23A 111.0(10) . . ?
C17A C22A C24A 109.0(11) . . ?
C23A C22A C24A 111.5(11) . . ?
C17A C22A H22A 108.4 . . ?
C23A C22A H22A 108.4 . . ?
C24A C22A H22A 108.4 . . ?
C22A C23A H23D 109.5 . . ?
C22A C23A H23E 109.5 . . ?
H23D C23A H23E 109.5 . . ?
C22A C23A H23F 109.5 . . ?
H23D C23A H23F 109.5 . . ?
H23E C23A H23F 109.5 . . ?
C22A C24A H24D 109.5 . . ?
C22A C24A H24E 109.5 . . ?
H24D C24A H24E 109.5 . . ?
C22A C24A H24F 109.5 . . ?
H24D C24A H24F 109.5 . . ?
H24E C24A H24F 109.5 . . ?
C26A C25A C21A 113.7(9) . . ?
C26A C25A C27A 110.2(10) . . ?
C21A C25A C27A 108.1(9) . . ?
C26A C25A H25A 108.2 . . ?
C21A C25A H25A 108.2 . . ?
C27A C25A H25A 108.2 . . ?
C25A C26A H26D 109.5 . . ?
C25A C26A H26E 109.5 . . ?
H26D C26A H26E 109.5 . . ?
C25A C26A H26F 109.5 . . ?
H26D C26A H26F 109.5 . . ?
H26E C26A H26F 109.5 . . ?
C25A C27A H27D 109.5 . . ?
C25A C27A H27E 109.5 . . ?
H27D C27A H27E 109.5 . . ?
C25A C27A H27F 109.5 . . ?
H27D C27A H27F 109.5 . . ?
H27E C27A H27F 109.5 . . ?
C2B N1B C1B 111.4(7) . . ?
C2B N1B C4B 121.8(6) . . ?
C1B N1B C4B 126.8(6) . . ?
C1B N2B C3B 111.7(7) . . ?
C1B N2B C16B 125.8(6) . . ?
C3B N2B C16B 122.5(7) . . ?
N2B C1B N1B 102.1(6) . . ?
N2B C1B Cu24 129.3(6) . . ?
N1B C1B Cu24 128.6(6) . . ?
C3B C2B N1B 107.6(7) . . ?
C3B C2B H2B 126.2 . . ?
N1B C2B H2B 126.2 . . ?
C2B C3B N2B 107.1(8) . . ?
C2B C3B H3B 126.5 . . ?
N2B C3B H3B 126.5 . . ?
C9B C4B C5B 124.0(8) . . ?
C9B C4B N1B 116.9(8) . . ?
C5B C4B N1B 118.6(8) . . ?
C6B C5B C4B 118.0(10) . . ?
C6B C5B C10B 120.9(10) . . ?
C4B C5B C10B 120.8(8) . . ?
C7B C6B C5B 121.1(12) . . ?
C7B C6B H6B 119.4 . . ?
C5B C6B H6B 119.4 . . ?
C6B C7B C8B 119.9(11) . . ?
C6B C7B H7B 120.1 . . ?
C8B C7B H7B 120.1 . . ?
C7B C8B C9B 121.9(12) . . ?
C7B C8B H8B 119.1 . . ?
C9B C8B H8B 119.1 . . ?
C4B C9B C8B 115.0(10) . . ?
C4B C9B C13B 125.2(10) . . ?
C8B C9B C13B 119.7(11) . . ?
C12B C10B C11B 108.2(11) . . ?
C12B C10B C5B 108.9(13) . . ?
C11B C10B C5B 112.4(10) . . ?
C12B C10B H10B 109.1 . . ?
C11B C10B H10B 109.1 . . ?
C5B C10B H10B 109.1 . . ?
C10B C11B H11G 109.5 . . ?
C10B C11B H11H 109.5 . . ?
H11G C11B H11H 109.5 . . ?
C10B C11B H11I 109.5 . . ?
H11G C11B H11I 109.5 . . ?
H11H C11B H11I 109.5 . . ?
C10B C12B H12G 109.5 . . ?
C10B C12B H12H 109.5 . . ?
H12G C12B H12H 109.5 . . ?
C10B C12B H12I 109.5 . . ?
H12G C12B H12I 109.5 . . ?
H12H C12B H12I 109.5 . . ?
C9B C13B C14B 113.6(10) . . ?
C9B C13B C15B 112.1(14) . . ?
C14B C13B C15B 109.5(12) . . ?
C9B C13B H13B 107.1 . . ?
C14B C13B H13B 107.1 . . ?
C15B C13B H13B 107.1 . . ?
C13B C14B H14G 109.5 . . ?
C13B C14B H14H 109.5 . . ?
H14G C14B H14H 109.5 . . ?
C13B C14B H14I 109.5 . . ?
H14G C14B H14I 109.5 . . ?
H14H C14B H14I 109.5 . . ?
C13B C15B H15G 109.5 . . ?
C13B C15B H15H 109.5 . . ?
H15G C15B H15H 109.5 . . ?
C13B C15B H15I 109.5 . . ?
H15G C15B H15I 109.5 . . ?
H15H C15B H15I 109.5 . . ?
C21B C16B C17B 122.9(8) . . ?
C21B C16B N2B 118.6(7) . . ?
C17B C16B N2B 118.3(8) . . ?
C18B C17B C16B 116.8(10) . . ?
C18B C17B C22B 119.8(10) . . ?
C16B C17B C22B 123.3(9) . . ?
C17B C18B C19B 120.7(10) . . ?
C17B C18B H18B 119.7 . . ?
C19B C18B H18B 119.7 . . ?
C20B C19B C18B 120.2(9) . . ?
C20B C19B H19B 119.9 . . ?
C18B C19B H19B 119.9 . . ?
C21B C20B C19B 120.7(10) . . ?
C21B C20B H20B 119.6 . . ?
C19B C20B H20B 119.6 . . ?
C20B C21B C16B 118.7(9) . . ?
C20B C21B C25B 120.4(9) . . ?
C16B C21B C25B 120.9(8) . . ?
C23B C22B C17B 115.1(12) . . ?
C23B C22B C24B 110.6(11) . . ?
C17B C22B C24B 109.2(12) . . ?
C23B C22B H22B 107.2 . . ?
C17B C22B H22B 107.2 . . ?
C24B C22B H22B 107.2 . . ?
C22B C23B H23G 109.5 . . ?
C22B C23B H23H 109.5 . . ?
H23G C23B H23H 109.5 . . ?
C22B C23B H23I 109.5 . . ?
H23G C23B H23I 109.5 . . ?
H23H C23B H23I 109.5 . . ?
C22B C24B H24G 109.5 . . ?
C22B C24B H24H 109.5 . . ?
H24G C24B H24H 109.5 . . ?
C22B C24B H24I 109.5 . . ?
H24G C24B H24I 109.5 . . ?
H24H C24B H24I 109.5 . . ?
C26B C25B C21B 113.8(9) . . ?
C26B C25B C27B 111.3(9) . . ?
C21B C25B C27B 108.9(8) . . ?
C26B C25B H25B 107.5 . . ?
C21B C25B H25B 107.5 . . ?
C27B C25B H25B 107.5 . . ?
C25B C26B H26G 109.5 . . ?
C25B C26B H26H 109.5 . . ?
H26G C26B H26H 109.5 . . ?
C25B C26B H26I 109.5 . . ?
H26G C26B H26I 109.5 . . ?
H26H C26B H26I 109.5 . . ?
C25B C27B H27G 109.5 . . ?
C25B C27B H27H 109.5 . . ?
H27G C27B H27H 109.5 . . ?
C25B C27B H27I 109.5 . . ?
H27G C27B H27I 109.5 . . ?
H27H C27B H27I 109.5 . . ?

loop_
_geom_bond_atom_site_label_1
_geom_bond_atom_site_label_2
_geom_bond_distance
_geom_bond_site_symmetry_2
_geom_bond_publ_flag
Cu1 Cu7 2.3874(15) . ?
Cu1 Cu6 2.5049(17) . ?
Cu1 Cu5 2.5171(17) . ?
Cu1 Cu2 2.5651(17) . ?
Cu1 Cu3 2.5770(17) . ?
Cu1 Cu4 2.6002(17) . ?
Cu2 Cu7 2.4269(14) . ?
Cu2 Cu18 2.4525(15) . ?
Cu2 Cu9 2.5100(16) . ?
Cu2 Cu8 2.5143(18) . ?
Cu2 Cu17 2.5687(16) . ?
Cu2 Cu6 2.5801(16) . ?
Cu2 Cu3 2.7180(16) . ?
Cu3 C1 1.975(7) . ?
Cu3 Cu10 2.5709(17) . ?
Cu3 Cu19 2.5868(15) . ?
Cu3 Cu7 2.5920(14) . ?
Cu3 Cu11 2.6377(16) . ?
Cu3 Cu4 2.6379(16) . ?
Cu3 Cu9 2.7086(17) . ?
Cu4 Cu7 2.4414(14) . ?
Cu4 Cu20 2.4862(15) . ?
Cu4 Cu12 2.5117(17) . ?
Cu4 Cu11 2.5549(16) . ?
Cu4 Cu5 2.5675(16) . ?
Cu4 Cu13 2.5745(16) . ?
Cu5 Cu21 2.4388(15) . ?
Cu5 Cu7 2.4699(15) . ?
Cu5 Cu6 2.5312(15) . ?
Cu5 Cu13 2.5713(15) . ?
Cu5 Cu14 2.5801(17) . ?
Cu5 Cu15 2.6674(16) . ?
Cu6 Cu22 2.4264(15) . ?
Cu6 Cu7 2.4786(14) . ?
Cu6 Cu17 2.5639(16) . ?
Cu6 Cu16 2.5735(17) . ?
Cu6 Cu15 2.6561(16) . ?
Cu7 Cu19 2.4567(14) . ?
Cu7 Cu23 2.4567(10) . ?
Cu7 Cu20 2.6009(13) . ?
Cu7 Cu21 2.6078(14) . ?
Cu7 Cu22 2.6200(14) . ?
Cu7 Cu18 2.6224(14) . ?
Cu8 Cu18 2.3901(15) . ?
Cu8 Cu9 2.5152(17) . ?
Cu8 Cu24 2.5505(18) . ?
Cu8 Cu25 2.5880(17) . ?
Cu8 Cu17 2.5909(18) . ?
Cu9 Cu19 2.4237(14) . ?
Cu9 Cu18 2.4561(15) . ?
Cu9 Cu25 2.5702(17) . ?
Cu9 Cu26 2.5777(16) . ?
Cu9 Cu10 2.5804(16) . ?
Cu10 Cu19 2.3934(15) . ?
Cu10 Cu26 2.5075(17) . ?
Cu10 Cu27 2.5090(17) . ?
Cu10 Cu11 2.5975(17) . ?
Cu11 Cu19 2.4421(14) . ?
Cu11 Cu20 2.4778(14) . ?
Cu11 Cu12 2.5115(17) . ?
Cu11 Cu27 2.5642(17) . ?
Cu11 Cu28 2.5689(16) . ?
Cu12 Cu20 2.3860(14) . ?
Cu12 Cu24 2.5564(17) 2_666 ?
Cu12 Cu13 2.5706(17) . ?
Cu12 Cu28 2.5737(18) . ?
Cu13 Cu20 2.4369(15) . ?
Cu13 Cu21 2.4702(14) . ?
Cu13 Cu14 2.5209(17) . ?
Cu13 Cu25 2.5243(16) 2_666 ?
Cu13 Cu24 2.6660(16) 2_666 ?
Cu14 Cu21 2.3944(15) . ?
Cu14 Cu25 2.5072(17) 2_666 ?
Cu14 Cu15 2.5420(16) . ?
Cu14 Cu26 2.5714(17) 2_666 ?
Cu15 C1A 1.943(8) . ?
Cu15 Cu16 2.5635(16) . ?
Cu15 Cu21 2.5753(14) . ?
Cu15 Cu22 2.5862(14) . ?
Cu15 Cu26 2.6497(16) 2_666 ?
Cu15 Cu27 2.6737(17) 2_666 ?
Cu16 Cu22 2.3979(14) . ?
Cu16 Cu17 2.5141(17) . ?
Cu16 Cu28 2.5237(18) 2_666 ?
Cu16 Cu27 2.5781(17) 2_666 ?
Cu17 Cu18 2.4446(14) . ?
Cu17 Cu22 2.4689(14) . ?
Cu17 Cu28 2.5304(16) 2_666 ?
Cu17 Cu24 2.6630(16) . ?
Cu18 Cu25 2.4352(15) . ?
Cu18 Cu23 2.4559(10) . ?
Cu18 Cu20 2.4607(14) 2_666 ?
Cu18 Cu24 2.5633(14) . ?
Cu18 Cu22 2.6088(14) . ?
Cu18 Cu21 2.6115(14) 2_666 ?
Cu18 Cu19 2.6213(13) . ?
Cu19 Cu23 2.4591(10) . ?
Cu19 Cu27 2.4673(14) . ?
Cu19 Cu26 2.4707(15) . ?
Cu19 Cu20 2.6047(14) . ?
Cu19 Cu22 2.6125(14) 2_666 ?
Cu19 Cu21 2.6189(14) 2_666 ?
Cu20 Cu28 2.4399(14) . ?
Cu20 Cu23 2.4519(9) . ?
Cu20 Cu24 2.5746(14) 2_666 ?
Cu20 Cu22 2.6072(14) 2_666 ?
Cu20 Cu21 2.6092(14) . ?
Cu21 Cu26 2.4330(14) 2_666 ?
Cu21 Cu23 2.4498(10) . ?
Cu21 Cu22 2.4575(13) . ?
Cu21 Cu25 2.4629(14) 2_666 ?
Cu22 Cu27 2.4418(15) 2_666 ?
Cu22 Cu23 2.4509(9) . ?
Cu22 Cu28 2.4791(14) 2_666 ?
Cu24 C1B 1.958(7) . ?
Cu24 Cu28 2.6496(16) 2_666 ?
Cu24 Cu25 2.6735(16) . ?
Cu25 Cu26 2.5631(15) . ?
Cu26 Cu27 2.5261(15) . ?
Cu27 Cu28 2.5816(16) . ?
N1 C3 1.350(11) . ?
N1 C1 1.384(10) . ?
N1 C16 1.439(10) . ?
N2 C2 1.375(11) . ?
N2 C1 1.376(10) . ?
N2 C4 1.431(10) . ?
C2 C3 1.341(14) . ?
C2 H2 0.9500 . ?
C3 H3 0.9500 . ?
C4 C5 1.395(12) . ?
C4 C9 1.422(12) . ?
C5 C6 1.384(13) . ?
C5 C10 1.526(12) . ?
C6 C7 1.355(15) . ?
C6 H6 0.9500 . ?
C7 C8 1.396(14) . ?
C7 H7 0.9500 . ?
C8 C9 1.367(13) . ?
C8 H8 0.9500 . ?
C9 C13 1.524(13) . ?
C10 C11 1.516(14) . ?
C10 C12 1.528(14) . ?
C10 H10 1.0000 . ?
C11 H11A 0.9800 . ?
C11 H11B 0.9800 . ?
C11 H11C 0.9800 . ?
C12 H12A 0.9800 . ?
C12 H12B 0.9800 . ?
C12 H12C 0.9800 . ?
C13 C15 1.509(19) . ?
C13 C14 1.534(17) . ?
C13 H13 1.0000 . ?
C14 H14A 0.9800 . ?
C14 H14B 0.9800 . ?
C14 H14C 0.9800 . ?
C15 H15A 0.9800 . ?
C15 H15B 0.9800 . ?
C15 H15C 0.9800 . ?
C16 C17 1.383(11) . ?
C16 C21 1.394(11) . ?
C17 C18 1.381(13) . ?
C17 C22 1.509(12) . ?
C18 C19 1.391(14) . ?
C18 H18 0.9500 . ?
C19 C20 1.355(15) . ?
C19 H19 0.9500 . ?
C20 C21 1.388(13) . ?
C20 H20 0.9500 . ?
C21 C25 1.506(13) . ?
C22 C24 1.529(15) . ?
C22 C23 1.540(14) . ?
C22 H22 1.0000 . ?
C23 H23A 0.9800 . ?
C23 H23B 0.9800 . ?
C23 H23C 0.9800 . ?
C24 H24A 0.9800 . ?
C24 H24B 0.9800 . ?
C24 H24C 0.9800 . ?
C25 C26 1.513(14) . ?
C25 C27 1.546(14) . ?
C25 H25 1.0000 . ?
C26 H26A 0.9800 . ?
C26 H26B 0.9800 . ?
C26 H26C 0.9800 . ?
C27 H27A 0.9800 . ?
C27 H27B 0.9800 . ?
C27 H27C 0.9800 . ?
N1A C2A 1.363(11) . ?
N1A C1A 1.398(10) . ?
N1A C4A 1.426(10) . ?
N2A C1A 1.362(10) . ?
N2A C3A 1.392(11) . ?
N2A C16A 1.429(10) . ?
C2A C3A 1.312(14) . ?
C2A H2A 0.9500 . ?
C3A H3A 0.9500 . ?
C4A C5A 1.392(13) . ?
C4A C9A 1.424(14) . ?
C5A C6A 1.358(14) . ?
C5A C10A 1.569(17) . ?
C6A C7A 1.364(17) . ?
C6A H6A 0.9500 . ?
C7A C8A 1.373(18) . ?
C7A H7A 0.9500 . ?
C8A C9A 1.355(15) . ?
C8A H8A 0.9500 . ?
C9A C13A 1.512(15) . ?
C10A C11A 1.42(2) . ?
C10A C12A 1.56(2) . ?
C10A H10A 1.0000 . ?
C11A H11D 0.9800 . ?
C11A H11E 0.9800 . ?
C11A H11F 0.9800 . ?
C12A H12D 0.9800 . ?
C12A H12E 0.9800 . ?
C12A H12F 0.9800 . ?
C13A C14A 1.463(19) . ?
C13A C15A 1.566(19) . ?
C13A H13A 1.0000 . ?
C14A H14D 0.9800 . ?
C14A H14E 0.9800 . ?
C14A H14F 0.9800 . ?
C15A H15D 0.9800 . ?
C15A H15E 0.9800 . ?
C15A H15F 0.9800 . ?
C16A C21A 1.366(12) . ?
C16A C17A 1.426(12) . ?
C17A C18A 1.378(13) . ?
C17A C22A 1.500(12) . ?
C18A C19A 1.383(14) . ?
C18A H18A 0.9500 . ?
C19A C20A 1.374(14) . ?
C19A H19A 0.9500 . ?
C20A C21A 1.399(12) . ?
C20A H20A 0.9500 . ?
C21A C25A 1.552(12) . ?
C22A C23A 1.557(19) . ?
C22A C24A 1.59(2) . ?
C22A H22A 1.0000 . ?
C23A H23D 0.9800 . ?
C23A H23E 0.9800 . ?
C23A H23F 0.9800 . ?
C24A H24D 0.9800 . ?
C24A H24E 0.9800 . ?
C24A H24F 0.9800 . ?
C25A C26A 1.503(17) . ?
C25A C27A 1.553(15) . ?
C25A H25A 1.0000 . ?
C26A H26D 0.9800 . ?
C26A H26E 0.9800 . ?
C26A H26F 0.9800 . ?
C27A H27D 0.9800 . ?
C27A H27E 0.9800 . ?
C27A H27F 0.9800 . ?
N1B C2B 1.371(11) . ?
N1B C1B 1.381(10) . ?
N1B C4B 1.439(10) . ?
N2B C1B 1.358(10) . ?
N2B C3B 1.386(11) . ?
N2B C16B 1.471(10) . ?
C2B C3B 1.309(13) . ?
C2B H2B 0.9500 . ?
C3B H3B 0.9500 . ?
C4B C9B 1.388(14) . ?
C4B C5B 1.401(13) . ?
C5B C6B 1.389(15) . ?
C5B C10B 1.537(17) . ?
C6B C7B 1.36(2) . ?
C6B H6B 0.9500 . ?
C7B C8B 1.40(2) . ?
C7B H7B 0.9500 . ?
C8B C9B 1.424(15) . ?
C8B H8B 0.9500 . ?
C9B C13B 1.472(16) . ?
C10B C12B 1.51(2) . ?
C10B C11B 1.531(15) . ?
C10B H10B 1.0000 . ?
C11B H11G 0.9800 . ?
C11B H11H 0.9800 . ?
C11B H11I 0.9800 . ?
C12B H12G 0.9800 . ?
C12B H12H 0.9800 . ?
C12B H12I 0.9800 . ?
C13B C14B 1.528(18) . ?
C13B C15B 1.53(2) . ?
C13B H13B 1.0000 . ?
C14B H14G 0.9800 . ?
C14B H14H 0.9800 . ?
C14B H14I 0.9800 . ?
C15B H15G 0.9800 . ?
C15B H15H 0.9800 . ?
C15B H15I 0.9800 . ?
C16B C21B 1.379(12) . ?
C16B C17B 1.383(12) . ?
C17B C18B 1.378(14) . ?
C17B C22B 1.507(15) . ?
C18B C19B 1.390(18) . ?
C18B H18B 0.9500 . ?
C19B C20B 1.366(15) . ?
C19B H19B 0.9500 . ?
C20B C21B 1.352(13) . ?
C20B H20B 0.9500 . ?
C21B C25B 1.534(13) . ?
C22B C23B 1.48(2) . ?
C22B C24B 1.54(2) . ?
C22B H22B 1.0000 . ?
C23B H23G 0.9800 . ?
C23B H23H 0.9800 . ?
C23B H23I 0.9800 . ?
C24B H24G 0.9800 . ?
C24B H24H 0.9800 . ?
C24B H24I 0.9800 . ?
C25B C26B 1.508(14) . ?
C25B C27B 1.539(15) . ?
C25B H25B 1.0000 . ?
C26B H26G 0.9800 . ?
C26B H26H 0.9800 . ?
C26B H26I 0.9800 . ?
C27B H27G 0.9800 . ?
C27B H27H 0.9800 . ?
C27B H27I 0.9800 . ?

loop_
_geom_torsion_atom_site_label_1
_geom_torsion_atom_site_label_2
_geom_torsion_atom_site_label_3
_geom_torsion_atom_site_label_4
_geom_torsion
_geom_torsion_site_symmetry_1
_geom_torsion_site_symmetry_2
_geom_torsion_site_symmetry_3
_geom_torsion_site_symmetry_4
_geom_torsion_publ_flag
C2 N2 C1 N1 -1.5(8) . . . . ?
C4 N2 C1 N1 -179.4(7) . . . . ?
C2 N2 C1 Cu3 177.8(6) . . . . ?
C4 N2 C1 Cu3 -0.1(11) . . . . ?
C3 N1 C1 N2 2.0(8) . . . . ?
C16 N1 C1 N2 180.0(7) . . . . ?
C3 N1 C1 Cu3 -177.3(6) . . . . ?
C16 N1 C1 Cu3 0.7(11) . . . . ?
C1 N2 C2 C3 0.5(10) . . . . ?
C4 N2 C2 C3 178.4(8) . . . . ?
N2 C2 C3 N1 0.8(11) . . . . ?
C1 N1 C3 C2 -1.9(11) . . . . ?
C16 N1 C3 C2 -179.9(7) . . . . ?
C2 N2 C4 C5 104.0(10) . . . . ?
C1 N2 C4 C5 -78.3(10) . . . . ?
C2 N2 C4 C9 -70.6(10) . . . . ?
C1 N2 C4 C9 107.1(9) . . . . ?
C9 C4 C5 C6 -4.9(13) . . . . ?
N2 C4 C5 C6 -179.3(8) . . . . ?
C9 C4 C5 C10 172.5(8) . . . . ?
N2 C4 C5 C10 -2.0(12) . . . . ?
C4 C5 C6 C7 4.3(16) . . . . ?
C10 C5 C6 C7 -173.0(10) . . . . ?
C5 C6 C7 C8 -0.4(18) . . . . ?
C6 C7 C8 C9 -3.1(16) . . . . ?
C7 C8 C9 C4 2.5(14) . . . . ?
C7 C8 C9 C13 -177.6(10) . . . . ?
C5 C4 C9 C8 1.6(13) . . . . ?
N2 C4 C9 C8 176.1(8) . . . . ?
C5 C4 C9 C13 -178.3(9) . . . . ?
N2 C4 C9 C13 -3.9(12) . . . . ?
C6 C5 C10 C11 -19.8(14) . . . . ?
C4 C5 C10 C11 163.1(8) . . . . ?
C6 C5 C10 C12 101.5(11) . . . . ?
C4 C5 C10 C12 -75.6(11) . . . . ?
C8 C9 C13 C15 -65.5(14) . . . . ?
C4 C9 C13 C15 114.5(11) . . . . ?
C8 C9 C13 C14 54.1(13) . . . . ?
C4 C9 C13 C14 -125.9(10) . . . . ?
C3 N1 C16 C17 71.4(10) . . . . ?
C1 N1 C16 C17 -106.4(9) . . . . ?
C3 N1 C16 C21 -105.1(9) . . . . ?
C1 N1 C16 C21 77.1(9) . . . . ?
C21 C16 C17 C18 0.4(12) . . . . ?
N1 C16 C17 C18 -175.9(7) . . . . ?
C21 C16 C17 C22 -179.4(8) . . . . ?
N1 C16 C17 C22 4.3(12) . . . . ?
C16 C17 C18 C19 -2.9(13) . . . . ?
C22 C17 C18 C19 176.9(9) . . . . ?
C17 C18 C19 C20 2.2(14) . . . . ?
C18 C19 C20 C21 1.1(16) . . . . ?
C19 C20 C21 C16 -3.5(14) . . . . ?
C19 C20 C21 C25 171.7(9) . . . . ?
C17 C16 C21 C20 2.7(12) . . . . ?
N1 C16 C21 C20 179.0(8) . . . . ?
C17 C16 C21 C25 -172.4(8) . . . . ?
N1 C16 C21 C25 3.9(11) . . . . ?
C18 C17 C22 C24 66.3(11) . . . . ?
C16 C17 C22 C24 -113.9(10) . . . . ?
C18 C17 C22 C23 -56.3(12) . . . . ?
C16 C17 C22 C23 123.5(10) . . . . ?
C20 C21 C25 C26 20.4(13) . . . . ?
C16 C21 C25 C26 -164.8(8) . . . . ?
C20 C21 C25 C27 -101.7(11) . . . . ?
C16 C21 C25 C27 73.1(12) . . . . ?
C3A N2A C1A N1A 3.4(11) . . . . ?
C16A N2A C1A N1A 178.6(8) . . . . ?
C3A N2A C1A Cu15 179.7(8) . . . . ?
C16A N2A C1A Cu15 -5.1(14) . . . . ?
C2A N1A C1A N2A -3.0(11) . . . . ?
C4A N1A C1A N2A -179.8(8) . . . . ?
C2A N1A C1A Cu15 -179.5(8) . . . . ?
C4A N1A C1A Cu15 3.7(14) . . . . ?
C1A N1A C2A C3A 1.6(14) . . . . ?
C4A N1A C2A C3A 178.5(10) . . . . ?
N1A C2A C3A N2A 0.5(14) . . . . ?
C1A N2A C3A C2A -2.6(13) . . . . ?
C16A N2A C3A C2A -178.2(10) . . . . ?
C2A N1A C4A C5A -86.3(13) . . . . ?
C1A N1A C4A C5A 90.0(12) . . . . ?
C2A N1A C4A C9A 84.1(12) . . . . ?
C1A N1A C4A C9A -99.5(11) . . . . ?
C9A C4A C5A C6A 5.6(15) . . . . ?
N1A C4A C5A C6A 175.6(9) . . . . ?
C9A C4A C5A C10A 177.3(10) . . . . ?
N1A C4A C5A C10A -12.7(14) . . . . ?
C4A C5A C6A C7A -5.9(18) . . . . ?
C10A C5A C6A C7A -177.7(12) . . . . ?
C5A C6A C7A C8A 3(2) . . . . ?
C6A C7A C8A C9A 0(2) . . . . ?
C7A C8A C9A C4A -0.3(18) . . . . ?
C7A C8A C9A C13A -178.7(12) . . . . ?
C5A C4A C9A C8A -2.4(14) . . . . ?
N1A C4A C9A C8A -172.8(9) . . . . ?
C5A C4A C9A C13A 176.0(10) . . . . ?
N1A C4A C9A C13A 5.6(13) . . . . ?
C6A C5A C10A C11A 23.5(17) . . . . ?
C4A C5A C10A C11A -148.2(11) . . . . ?
C6A C5A C10A C12A -97.2(15) . . . . ?
C4A C5A C10A C12A 91.2(14) . . . . ?
C8A C9A C13A C14A -42.1(15) . . . . ?
C4A C9A C13A C14A 139.6(10) . . . . ?
C8A C9A C13A C15A 82.7(15) . . . . ?
C4A C9A C13A C15A -95.6(12) . . . . ?
C1A N2A C16A C21A -92.3(11) . . . . ?
C3A N2A C16A C21A 82.5(11) . . . . ?
C1A N2A C16A C17A 96.8(11) . . . . ?
C3A N2A C16A C17A -88.4(11) . . . . ?
C21A C16A C17A C18A 0.5(13) . . . . ?
N2A C16A C17A C18A 171.1(8) . . . . ?
C21A C16A C17A C22A -178.9(9) . . . . ?
N2A C16A C17A C22A -8.2(13) . . . . ?
C16A C17A C18A C19A -0.2(14) . . . . ?
C22A C17A C18A C19A 179.2(10) . . . . ?
C17A C18A C19A C20A -0.1(15) . . . . ?
C18A C19A C20A C21A 0.1(15) . . . . ?
C17A C16A C21A C20A -0.5(13) . . . . ?
N2A C16A C21A C20A -170.9(8) . . . . ?
C17A C16A C21A C25A -179.6(8) . . . . ?
N2A C16A C21A C25A 10.0(12) . . . . ?
C19A C20A C21A C16A 0.2(14) . . . . ?
C19A C20A C21A C25A 179.4(9) . . . . ?
C18A C17A C22A C23A 39.4(14) . . . . ?
C16A C17A C22A C23A -141.2(9) . . . . ?
C18A C17A C22A C24A -83.8(15) . . . . ?
C16A C17A C22A C24A 95.6(12) . . . . ?
C16A C21A C25A C26A 140.0(10) . . . . ?
C20A C21A C25A C26A -39.1(12) . . . . ?
C16A C21A C25A C27A -97.3(11) . . . . ?
C20A C21A C25A C27A 83.6(12) . . . . ?
C3B N2B C1B N1B -2.5(10) . . . . ?
C16B N2B C1B N1B 178.1(7) . . . . ?
C3B N2B C1B Cu24 177.5(7) . . . . ?
C16B N2B C1B Cu24 -1.9(12) . . . . ?
C2B N1B C1B N2B 2.7(10) . . . . ?
C4B N1B C1B N2B -177.3(8) . . . . ?
C2B N1B C1B Cu24 -177.3(7) . . . . ?
C4B N1B C1B Cu24 2.7(12) . . . . ?
C1B N1B C2B C3B -2.0(12) . . . . ?
C4B N1B C2B C3B 178.0(9) . . . . ?
N1B C2B C3B N2B 0.4(13) . . . . ?
C1B N2B C3B C2B 1.4(13) . . . . ?
C16B N2B C3B C2B -179.2(9) . . . . ?
C2B N1B C4B C9B 78.5(11) . . . . ?
C1B N1B C4B C9B -101.4(10) . . . . ?
C2B N1B C4B C5B -93.7(11) . . . . ?
C1B N1B C4B C5B 86.4(11) . . . . ?
C9B C4B C5B C6B -1.3(14) . . . . ?
N1B C4B C5B C6B 170.3(8) . . . . ?
C9B C4B C5B C10B -175.0(10) . . . . ?
N1B C4B C5B C10B -3.3(13) . . . . ?
C4B C5B C6B C7B 2.2(16) . . . . ?
C10B C5B C6B C7B 175.8(11) . . . . ?
C5B C6B C7B C8B -1.1(19) . . . . ?
C6B C7B C8B C9B -0.9(19) . . . . ?
C5B C4B C9B C8B -0.5(13) . . . . ?
N1B C4B C9B C8B -172.3(8) . . . . ?
C5B C4B C9B C13B 177.1(10) . . . . ?
N1B C4B C9B C13B 5.3(14) . . . . ?
C7B C8B C9B C4B 1.6(15) . . . . ?
C7B C8B C9B C13B -176.1(11) . . . . ?
C6B C5B C10B C12B -84.6(14) . . . . ?
C4B C5B C10B C12B 88.8(15) . . . . ?
C6B C5B C10B C11B 35.4(17) . . . . ?
C4B C5B C10B C11B -151.2(10) . . . . ?
C4B C9B C13B C14B 135.9(11) . . . . ?
C8B C9B C13B C14B -46.6(15) . . . . ?
C4B C9B C13B C15B -99.3(16) . . . . ?
C8B C9B C13B C15B 78.2(17) . . . . ?
C1B N2B C16B C21B -86.1(10) . . . . ?
C3B N2B C16B C21B 94.5(11) . . . . ?
C1B N2B C16B C17B 98.4(10) . . . . ?
C3B N2B C16B C17B -81.0(11) . . . . ?
C21B C16B C17B C18B 0.8(13) . . . . ?
N2B C16B C17B C18B 176.0(8) . . . . ?
C21B C16B C17B C22B -176.8(10) . . . . ?
N2B C16B C17B C22B -1.5(14) . . . . ?
C16B C17B C18B C19B 0.4(15) . . . . ?
C22B C17B C18B C19B 178.1(11) . . . . ?
C17B C18B C19B C20B -1.5(16) . . . . ?
C18B C19B C20B C21B 1.3(16) . . . . ?
C19B C20B C21B C16B -0.1(14) . . . . ?
C19B C20B C21B C25B -177.9(9) . . . . ?
C17B C16B C21B C20B -0.9(13) . . . . ?
N2B C16B C21B C20B -176.2(8) . . . . ?
C17B C16B C21B C25B 176.8(8) . . . . ?
N2B C16B C21B C25B 1.6(12) . . . . ?
C18B C17B C22B C23B 45.2(17) . . . . ?
C16B C17B C22B C23B -137.3(12) . . . . ?
C18B C17B C22B C24B -79.9(15) . . . . ?
C16B C17B C22B C24B 97.6(14) . . . . ?
C20B C21B C25B C26B -32.5(13) . . . . ?
C16B C21B C25B C26B 149.8(9) . . . . ?
C20B C21B C25B C27B 92.4(11) . . . . ?
C16B C21B C25B C27B -85.4(11) . . . . ?
